data_1572603
loop_
_publ_author_name
'Yuan, Xiting'
'Ye, Zichen'
'Malola, Sami'
'Shekhah, Osama'
'Jiang, Hao'
'Hu, Xinyan'
'Wang, Jian-Xin'
'Wang, Hong'
'Shkurenko, Aleksander'
'Jia, Jiangtao'
'Guillerm, Vincent'
'Mohammed, Omar F.'
'Chen, Xiaolan'
'Zheng, Nanfeng'
'H&#xe4;kkinen, Hannu'
'Eddaoudi, Mohamed'

_publ_section_title
;
 Synthesis and crystallization of a carboxylate functionalized
 <i>N</i>-heterocyclic carbene-based Au<sub>13</sub> cluster with strong
 photo-luminescence.
;
_journal_issue 39
_journal_name_full 'Chemical science'
_journal_page_first 16112
_journal_page_last 16117
_journal_paper_doi 10.1039/d4sc04594g
_journal_volume 15
_journal_year 2024
_chemical_formula_moiety '((Na (H2 O)3)0.67) H6.33 (Au13 (C33 H26 N4 O4)5 Cl2), 2.42(H2 O)'
_chemical_formula_sum 'C165 H145.17 Au13 Cl2 N20 Na0.67 O24.42'
_chemical_formula_weight 5445.71
_space_group_crystal_system monoclinic
_space_group_IT_number 14
_space_group_name_Hall '-P 2yn'
_space_group_name_H-M_alt 'P 1 21/n 1'
_atom_sites_solution_hydrogens geom
_atom_sites_solution_primary direct
_atom_sites_solution_secondary difmap
_audit_creation_method SHELXL-2018/3
_audit_update_record
;
2023-04-06 deposited with the CCDC.	2024-08-27 downloaded from the CCDC.
;
_cell_angle_alpha 90
_cell_angle_beta 91.118(2)
_cell_angle_gamma 90
_cell_formula_units_Z 4
_cell_length_a 26.064(1)
_cell_length_b 27.538(1)
_cell_length_c 35.319(1)
_cell_measurement_reflns_used 9444
_cell_measurement_temperature 100.0(1)
_cell_measurement_theta_max 64.68
_cell_measurement_theta_min 2.50
_cell_volume 25345.4(15)
_computing_cell_refinement 'SAINT V8.38A (Bruker, 2018)'
_computing_data_collection 'APEX3 v2018.7-2 (Bruker AXS Inc., 2018)'
_computing_data_reduction 'SAINT V8.38A (Bruker, 2018)'
_computing_molecular_graphics 'DIAMOND (Crystal Impact GbR, 2009'
_computing_publication_material 'PublCIF. Westrip, S. P. (2010). J. Appl. Cryst. 43, 920-925.'
_computing_structure_refinement 'SHELXL-2018/3 (Sheldrick, 2018)'
_computing_structure_solution 'SHELXS  (Sheldrick, 2008)'
_diffrn_ambient_temperature 100.0(1)
_diffrn_detector_area_resol_mean 8.3
_diffrn_measured_fraction_theta_full 0.980
_diffrn_measured_fraction_theta_max 0.938
_diffrn_measurement_device_type 'Bruker X8 PROSPECTOR APEX2 CCD'
_diffrn_measurement_method '\f and \w scans'
_diffrn_radiation_monochromator mirrors
_diffrn_radiation_type CuK\a
_diffrn_radiation_wavelength 1.54178
_diffrn_reflns_av_R_equivalents 0.0616
_diffrn_reflns_av_unetI/netI 0.0351
_diffrn_reflns_Laue_measured_fraction_full 0.980
_diffrn_reflns_Laue_measured_fraction_max 0.938
_diffrn_reflns_limit_h_max 30
_diffrn_reflns_limit_h_min -30
_diffrn_reflns_limit_k_max 32
_diffrn_reflns_limit_k_min -31
_diffrn_reflns_limit_l_max 36
_diffrn_reflns_limit_l_min -40
_diffrn_reflns_number 291486
_diffrn_reflns_point_group_measured_fraction_full 0.980
_diffrn_reflns_point_group_measured_fraction_max 0.938
_diffrn_reflns_theta_full 62.385
_diffrn_reflns_theta_max 65.850
_diffrn_reflns_theta_min 3.851
_diffrn_source 'Incoatec I\ms'
_exptl_absorpt_coefficient_mu 14.342
_exptl_absorpt_correction_T_max 0.0999
_exptl_absorpt_correction_T_min 0.0156
_exptl_absorpt_correction_type multi-scan
_exptl_absorpt_process_details
;
SADABS-2016/2 (Bruker,2016/2) was used for absorption correction.
wR2(int) was 0.1168 before and 0.0829 after correction.
The Ratio of minimum to maximum transmission is 0.1562.
The \l/2 correction factor is Not present.
;
_exptl_crystal_colour red
_exptl_crystal_density_diffrn 1.427
_exptl_crystal_description prism
_exptl_crystal_F_000 10156
_exptl_crystal_preparation Luminescent
_exptl_crystal_size_max 0.060
_exptl_crystal_size_mid 0.060
_exptl_crystal_size_min 0.050
_refine_diff_density_max 1.143
_refine_diff_density_min -1.826
_refine_diff_density_rms 0.139
_refine_ls_extinction_method none
_refine_ls_goodness_of_fit_ref 1.038
_refine_ls_hydrogen_treatment constr
_refine_ls_matrix_type full
_refine_ls_number_parameters 2095
_refine_ls_number_reflns 41296
_refine_ls_number_restraints 2655
_refine_ls_restrained_S_all 1.025
_refine_ls_R_factor_all 0.0810
_refine_ls_R_factor_gt 0.0615
_refine_ls_shift/su_max 0.001
_refine_ls_shift/su_mean 0.000
_refine_ls_structure_factor_coef Fsqd
_refine_ls_weighting_details 'w=1/[\s^2^(Fo^2^)+(0.1224P)^2^+69.4463P] where P=(Fo^2^+2Fc^2^)/3'
_refine_ls_weighting_scheme calc
_refine_ls_wR_factor_gt 0.1860
_refine_ls_wR_factor_ref 0.2176
_reflns_Friedel_coverage 0.000
_reflns_number_gt 28907
_reflns_number_total 41296
_reflns_threshold_expression 'I > 2\s(I)'
_cod_data_source_file d4sc04594g2.cif
_cod_data_source_block KME_1502_sq
_cod_depositor_comments 'Adding full bibliography for 1572603.cif.'
_cod_original_cell_volume 25345(2)
_cod_original_sg_symbol_H-M 'P 21/n'
_cod_database_code 1572603
_shelx_shelxl_version_number 2018/3
_shelx_space_group_comment
;
The symmetry employed for this shelxl refinement is uniquely defined
by the following loop, which should always be used as a source of
symmetry information in preference to the above space-group names.
They are only intended as comments.
;
_shelx_estimated_absorpt_t_min 0.480
_shelx_estimated_absorpt_t_max 0.534
_platon_squeeze_void_probe_radius 1.20

loop_
_space_group_symop_operation_xyz
'x, y, z'
'-x+1/2, y+1/2, -z+1/2'
'-x, -y, -z'
'x-1/2, -y-1/2, z-1/2'

loop_
_atom_site_label
_atom_site_type_symbol
_atom_site_fract_x
_atom_site_fract_y
_atom_site_fract_z
_atom_site_U_iso_or_equiv
_atom_site_adp_type
_atom_site_occupancy
_atom_site_site_symmetry_order
_atom_site_calc_flag
_atom_site_refinement_flags_posn
_atom_site_refinement_flags_adp
_atom_site_refinement_flags_occupancy
_atom_site_disorder_assembly
_atom_site_disorder_group
Au1 Au 0.74044(2) 0.27366(2) 0.42002(2) 0.09532(15) Uani 1 1 d . . . . .
Au2 Au 0.73506(2) 0.17897(2) 0.39850(2) 0.09793(15) Uani 1 1 d . . . . .
Au3 Au 0.74615(2) 0.36846(2) 0.44151(2) 0.10345(16) Uani 1 1 d . . . . .
Au4 Au 0.82832(2) 0.23380(2) 0.39138(2) 0.10253(16) Uani 1 1 d . . . . .
Au5 Au 0.83090(2) 0.30387(2) 0.45417(2) 0.10466(16) Uani 1 1 d . . . . .
Au6 Au 0.73882(2) 0.25567(2) 0.34301(2) 0.09923(15) Uani 1 1 d . . . . .
Au7 Au 0.80157(2) 0.33262(2) 0.37689(2) 0.10185(16) Uani 1 1 d . . . . .
Au8 Au 0.64815(2) 0.24355(2) 0.38811(2) 0.09793(15) Uani 1 1 d . . . . .
Au9 Au 0.69123(2) 0.34017(2) 0.37380(2) 0.09975(16) Uani 1 1 d . . . . .
Au10 Au 0.68087(2) 0.21343(2) 0.46338(2) 0.10004(16) Uani 1 1 d . . . . .
Au11 Au 0.65146(2) 0.31422(2) 0.44709(2) 0.10173(16) Uani 1 1 d . . . . .
Au12 Au 0.79135(2) 0.20842(2) 0.46613(2) 0.10087(16) Uani 1 1 d . . . . .
Au13 Au 0.73690(2) 0.29275(2) 0.49694(2) 0.10314(16) Uani 1 1 d . . . . .
Cl1 Cl 0.73051(12) 0.09556(9) 0.37989(9) 0.0973(7) Uani 1 1 d . . . . .
Cl2 Cl 0.75144(15) 0.45166(11) 0.46066(9) 0.1088(9) Uani 1 1 d . . . . .
O1A O 1.1332(8) 0.2192(8) 0.3281(9) 0.212(7) Uani 0.6667 1 d D U P A 1
O2A O 1.1363(9) 0.1424(9) 0.3111(10) 0.249(9) Uani 0.6667 1 d D U P A 1
O3A O 1.1220(6) 0.3501(8) 0.5881(6) 0.185(8) Uani 0.6667 1 d D U P A 1
O4A O 1.1152(7) 0.2785(7) 0.5582(7) 0.180(8) Uani 0.6667 1 d D U P A 1
H4A H 1.146217 0.275043 0.564535 0.270 Uiso 0.6667 1 calc R U P A 1
O5A O 1.1055(15) 0.2447(13) 0.2949(17) 0.222(14) Uani 0.3333 1 d D U P A 2
O6A O 1.1107(10) 0.1673(11) 0.2665(10) 0.142(9) Uani 0.3333 1 d D U P A 2
H6A H 1.140682 0.173289 0.259727 0.213 Uiso 0.3333 1 calc R U P A 2
O7A O 1.1424(17) 0.372(2) 0.5375(16) 0.253(18) Uani 0.3333 1 d D U P A 2
O8A O 1.1333(19) 0.3109(19) 0.4890(15) 0.267(19) Uani 0.3333 1 d D U P A 2
H8A H 1.164940 0.305536 0.487860 0.401 Uiso 0.3333 1 calc R U P A 2
N1A N 0.9399(5) 0.2305(5) 0.3727(4) 0.152(3) Uani 0.6667 1 d D U P A 1
N2A N 0.8981(6) 0.1703(4) 0.3458(4) 0.142(3) Uani 0.6667 1 d D U P A 1
N3A N 0.9400(5) 0.2945(5) 0.4862(4) 0.140(3) Uani 0.6667 1 d D U P A 1
N4A N 0.9036(5) 0.3612(5) 0.5050(3) 0.143(3) Uani 0.6667 1 d D U P A 1
N5A N 0.9377(6) 0.2333(9) 0.3630(6) 0.152(3) Uani 0.3333 1 d D U P A 2
N6A N 0.8989(12) 0.1711(7) 0.3450(5) 0.142(3) Uani 0.3333 1 d D U P A 2
N7A N 0.9425(6) 0.3010(8) 0.4732(6) 0.140(3) Uani 0.3333 1 d D U P A 2
N8A N 0.9086(9) 0.3600(6) 0.5050(5) 0.143(3) Uani 0.3333 1 d D U P A 2
C1A C 0.8927(5) 0.2098(4) 0.3683(3) 0.138(4) Uani 1 1 d D U . . .
C2A C 0.9492(5) 0.1656(8) 0.3359(6) 0.153(5) Uani 0.6667 1 d DG U P A 1
C3A C 0.9759(7) 0.2041(7) 0.3523(5) 0.159(5) Uani 0.6667 1 d DG U P A 1
C4A C 1.0282(7) 0.2092(6) 0.3465(5) 0.176(6) Uani 0.6667 1 d DG U P A 1
H4AA H 1.046511 0.235499 0.357749 0.211 Uiso 0.6667 1 calc R U P A 1
C5A C 1.0538(6) 0.1758(6) 0.3242(6) 0.186(6) Uani 0.6667 1 d DG U P A 1
C6A C 1.0270(7) 0.1373(6) 0.3077(6) 0.179(6) Uani 0.6667 1 d DG U P A 1
H6AA H 1.044508 0.114430 0.292486 0.214 Uiso 0.6667 1 calc R U P A 1
C7A C 0.9747(6) 0.1322(7) 0.3136(6) 0.163(6) Uani 0.6667 1 d G U P A 1
H7A H 0.956437 0.105909 0.302302 0.196 Uiso 0.6667 1 calc R U P A 1
C8A C 1.1109(6) 0.1795(7) 0.3207(5) 0.213(6) Uani 0.6667 1 d D U P A 1
C9A C 0.8966(5) 0.3220(4) 0.4816(3) 0.134(4) Uani 1 1 d D U . . .
C10A C 0.9508(4) 0.3578(7) 0.5242(5) 0.142(5) Uani 0.6667 1 d DG U P A 1
C11A C 0.9744(5) 0.3154(6) 0.5124(4) 0.141(5) Uani 0.6667 1 d DG U P A 1
C12A C 1.0229(6) 0.3032(5) 0.5266(4) 0.154(5) Uani 0.6667 1 d DG U P A 1
H12A H 1.039052 0.274177 0.518487 0.185 Uiso 0.6667 1 calc R U P A 1
C13A C 1.0476(5) 0.3334(6) 0.5526(5) 0.157(6) Uani 0.6667 1 d DG U P A 1
C14A C 1.0240(5) 0.3759(5) 0.5645(5) 0.150(6) Uani 0.6667 1 d DG U P A 1
H14A H 1.040870 0.396554 0.582251 0.180 Uiso 0.6667 1 calc R U P A 1
C15A C 0.9755(5) 0.3881(6) 0.5503(5) 0.150(5) Uani 0.6667 1 d G U P A 1
H15A H 0.959349 0.417088 0.558376 0.180 Uiso 0.6667 1 calc R U P A 1
C16A C 1.0997(5) 0.3208(6) 0.5683(4) 0.166(8) Uani 0.6667 1 d D U P A 1
C17A C 0.9553(12) 0.2707(7) 0.3966(6) 0.149(5) Uani 0.6667 1 d D U P A 1
H17A H 0.924526 0.290235 0.402251 0.179 Uiso 0.6667 1 calc R U P A 1
H17B H 0.978882 0.291726 0.382204 0.179 Uiso 0.6667 1 calc R U P A 1
C18A C 0.9816(8) 0.2568(10) 0.4336(6) 0.152(6) Uani 0.6667 1 d D U P A 1
H18A H 1.001100 0.226378 0.429850 0.183 Uiso 0.6667 1 calc R U P A 1
H18B H 1.006508 0.282496 0.440783 0.183 Uiso 0.6667 1 calc R U P A 1
C19A C 0.9453(9) 0.2495(6) 0.4658(6) 0.142(6) Uani 0.6667 1 d D U P A 1
H19A H 0.911342 0.238961 0.455696 0.171 Uiso 0.6667 1 calc R U P A 1
H19B H 0.958635 0.223987 0.483020 0.171 Uiso 0.6667 1 calc R U P A 1
C20A C 0.8558(9) 0.1381(9) 0.3377(5) 0.151(6) Uani 0.6667 1 d D U P A 1
H20A H 0.826315 0.150076 0.352225 0.181 Uiso 0.6667 1 calc R U P A 1
H20B H 0.865173 0.105985 0.348358 0.181 Uiso 0.6667 1 calc R U P A 1
C21A C 0.8366(11) 0.1295(8) 0.2979(5) 0.169(6) Uani 0.6667 1 d DG U P A 1
C22A C 0.8466(10) 0.1638(8) 0.2702(6) 0.178(6) Uani 0.6667 1 d DG U P A 1
H22A H 0.865890 0.192102 0.276377 0.213 Uiso 0.6667 1 calc R U P A 1
C23A C 0.8284(11) 0.1568(9) 0.2333(5) 0.186(6) Uani 0.6667 1 d G U P A 1
H23A H 0.835227 0.180276 0.214352 0.223 Uiso 0.6667 1 calc R U P A 1
C24A C 0.8002(11) 0.1154(10) 0.2242(5) 0.185(7) Uani 0.6667 1 d G U P A 1
H24A H 0.787766 0.110630 0.199025 0.222 Uiso 0.6667 1 calc R U P A 1
C25A C 0.7902(10) 0.0811(9) 0.2519(7) 0.189(7) Uani 0.6667 1 d G U P A 1
H25A H 0.770969 0.052808 0.245723 0.227 Uiso 0.6667 1 calc R U P A 1
C26A C 0.8085(10) 0.0881(8) 0.2888(6) 0.182(7) Uani 0.6667 1 d DG U P A 1
H26A H 0.801631 0.064633 0.307749 0.219 Uiso 0.6667 1 calc R U P A 1
C27A C 0.8679(13) 0.4001(10) 0.5106(6) 0.155(5) Uani 0.6667 1 d D U P A 1
H27A H 0.837028 0.394605 0.494370 0.185 Uiso 0.6667 1 calc R U P A 1
H27B H 0.883738 0.431061 0.502617 0.185 Uiso 0.6667 1 calc R U P A 1
C28A C 0.8518(12) 0.4045(7) 0.5516(5) 0.175(6) Uani 0.6667 1 d DG U P A 1
C29A C 0.8381(11) 0.4498(6) 0.5657(6) 0.193(7) Uani 0.6667 1 d DG U P A 1
H29A H 0.839298 0.477562 0.549780 0.231 Uiso 0.6667 1 calc R U P A 1
C30A C 0.8228(11) 0.4543(8) 0.6030(7) 0.205(8) Uani 0.6667 1 d G U P A 1
H30A H 0.813498 0.485265 0.612584 0.245 Uiso 0.6667 1 calc R U P A 1
C31A C 0.8211(11) 0.4137(11) 0.6262(5) 0.203(7) Uani 0.6667 1 d G U P A 1
H31A H 0.810643 0.416797 0.651724 0.243 Uiso 0.6667 1 calc R U P A 1
C32A C 0.8347(11) 0.3684(9) 0.6122(6) 0.194(7) Uani 0.6667 1 d G U P A 1
H32A H 0.833589 0.340626 0.628062 0.233 Uiso 0.6667 1 calc R U P A 1
C33A C 0.8501(12) 0.3638(7) 0.5749(6) 0.188(7) Uani 0.6667 1 d DG U P A 1
H33A H 0.859390 0.332922 0.565258 0.226 Uiso 0.6667 1 calc R U P A 1
C34A C 0.9442(11) 0.1667(16) 0.3251(9) 0.152(5) Uani 0.3333 1 d DG U P A 2
C35A C 0.9684(13) 0.2088(14) 0.3377(7) 0.159(5) Uani 0.3333 1 d DG U P A 2
C36A C 1.0167(13) 0.2208(12) 0.3245(8) 0.171(6) Uani 0.3333 1 d DG U P A 2
H36A H 1.033266 0.249607 0.333152 0.205 Uiso 0.3333 1 calc R U P A 2
C37A C 1.0408(11) 0.1906(11) 0.2988(9) 0.182(6) Uani 0.3333 1 d DG U P A 2
C38A C 1.0165(12) 0.1485(11) 0.2862(10) 0.171(6) Uani 0.3333 1 d DG U P A 2
H38A H 1.033005 0.127883 0.268641 0.205 Uiso 0.3333 1 calc R U P A 2
C39A C 0.9682(12) 0.1365(13) 0.2994(11) 0.163(6) Uani 0.3333 1 d G U P A 2
H39A H 0.951673 0.107745 0.290751 0.195 Uiso 0.3333 1 calc R U P A 2
C40A C 1.0930(11) 0.2040(11) 0.2853(9) 0.193(7) Uani 0.3333 1 d D U P A 2
C41A C 0.9617(9) 0.3619(13) 0.5104(9) 0.147(5) Uani 0.3333 1 d DG U P A 2
C42A C 0.9843(11) 0.3245(11) 0.4903(7) 0.148(5) Uani 0.3333 1 d DG U P A 2
C43A C 1.0373(11) 0.3187(10) 0.4915(8) 0.155(7) Uani 0.3333 1 d DG U P A 2
H43A H 1.052735 0.293136 0.477722 0.186 Uiso 0.3333 1 calc R U P A 2
C44A C 1.0676(9) 0.3504(10) 0.5128(8) 0.167(7) Uani 0.3333 1 d DG U P A 2
C45A C 1.0450(11) 0.3878(10) 0.5330(9) 0.158(6) Uani 0.3333 1 d DG U P A 2
H45A H 1.065788 0.409469 0.547541 0.189 Uiso 0.3333 1 calc R U P A 2
C46A C 0.9920(11) 0.3936(11) 0.5317(9) 0.154(6) Uani 0.3333 1 d G U P A 2
H46A H 0.976585 0.419173 0.545505 0.184 Uiso 0.3333 1 calc R U P A 2
C47A C 1.1249(10) 0.3443(13) 0.5141(9) 0.197(11) Uani 0.3333 1 d D U P A 2
C48A C 0.948(2) 0.2787(11) 0.3815(10) 0.147(6) Uani 0.3333 1 d D U P A 2
H48A H 0.914712 0.291611 0.390924 0.176 Uiso 0.3333 1 calc R U P A 2
H48B H 0.960519 0.301974 0.362615 0.176 Uiso 0.3333 1 calc R U P A 2
C49A C 0.9854(14) 0.276(2) 0.4141(10) 0.146(7) Uani 0.3333 1 d D U P A 2
H49A H 1.002228 0.307770 0.417597 0.175 Uiso 0.3333 1 calc R U P A 2
H49B H 1.012320 0.251703 0.408192 0.175 Uiso 0.3333 1 calc R U P A 2
C50A C 0.959(2) 0.2614(11) 0.4502(9) 0.146(6) Uani 0.3333 1 d D U P A 2
H50A H 0.929210 0.240938 0.443553 0.176 Uiso 0.3333 1 calc R U P A 2
H50B H 0.983375 0.241165 0.465471 0.176 Uiso 0.3333 1 calc R U P A 2
C51A C 0.866(2) 0.1319(14) 0.3333(12) 0.152(6) Uani 0.3333 1 d D U P A 2
H51A H 0.837006 0.128622 0.350933 0.182 Uiso 0.3333 1 calc R U P A 2
H51B H 0.885143 0.100961 0.333000 0.182 Uiso 0.3333 1 calc R U P A 2
C52A C 0.846(2) 0.1445(14) 0.2937(10) 0.168(6) Uani 0.3333 1 d DG U P A 2
C53A C 0.863(2) 0.1865(13) 0.2759(11) 0.176(7) Uani 0.3333 1 d DG U P A 2
H53A H 0.882277 0.209868 0.289667 0.211 Uiso 0.3333 1 calc R U P A 2
C54A C 0.851(2) 0.1944(16) 0.2378(11) 0.180(8) Uani 0.3333 1 d G U P A 2
H54A H 0.862007 0.223053 0.225657 0.216 Uiso 0.3333 1 calc R U P A 2
C55A C 0.822(2) 0.160(2) 0.2176(9) 0.186(7) Uani 0.3333 1 d G U P A 2
H55A H 0.813693 0.165562 0.191652 0.223 Uiso 0.3333 1 calc R U P A 2
C56A C 0.805(2) 0.1182(18) 0.2355(11) 0.184(7) Uani 0.3333 1 d G U P A 2
H56A H 0.785650 0.094886 0.221657 0.221 Uiso 0.3333 1 calc R U P A 2
C57A C 0.817(2) 0.1104(15) 0.2735(11) 0.180(6) Uani 0.3333 1 d DG U P A 2
H57A H 0.805920 0.081700 0.285668 0.216 Uiso 0.3333 1 calc R U P A 2
C58A C 0.869(3) 0.391(2) 0.5188(13) 0.160(6) Uani 0.3333 1 d D U P A 2
H58A H 0.837172 0.384881 0.503676 0.192 Uiso 0.3333 1 calc R U P A 2
H58B H 0.879051 0.425067 0.514740 0.192 Uiso 0.3333 1 calc R U P A 2
C59A C 0.857(3) 0.3839(13) 0.5602(10) 0.180(6) Uani 0.3333 1 d DG U P A 2
C60A C 0.844(2) 0.4238(13) 0.5822(12) 0.191(7) Uani 0.3333 1 d DG U P A 2
H60A H 0.841131 0.455001 0.570929 0.230 Uiso 0.3333 1 calc R U P A 2
C61A C 0.836(2) 0.4180(18) 0.6207(12) 0.200(8) Uani 0.3333 1 d G U P A 2
H61A H 0.827541 0.445280 0.635784 0.240 Uiso 0.3333 1 calc R U P A 2
C62A C 0.841(2) 0.372(2) 0.6372(9) 0.196(8) Uani 0.3333 1 d G U P A 2
H62A H 0.835579 0.368450 0.663573 0.235 Uiso 0.3333 1 calc R U P A 2
C63A C 0.854(2) 0.3325(16) 0.6152(11) 0.191(8) Uani 0.3333 1 d G U P A 2
H63A H 0.857207 0.301340 0.626508 0.229 Uiso 0.3333 1 calc R U P A 2
C64A C 0.862(2) 0.3383(12) 0.5767(11) 0.191(8) Uani 0.3333 1 d DG U P A 2
H64A H 0.870799 0.311061 0.561654 0.229 Uiso 0.3333 1 calc R U P A 2
O1B O 0.7073(7) 0.2406(7) 0.0909(3) 0.230(8) Uani 1 1 d D U . . .
O2B O 0.7370(9) 0.3112(6) 0.1147(5) 0.258(10) Uani 1 1 d D U . . .
H2B H 0.727457 0.323271 0.093847 0.387 Uiso 1 1 calc R U . . .
O3B O 0.9581(6) 0.4420(6) 0.1960(3) 0.191(6) Uani 1 1 d D U . . .
O4B O 1.0120(5) 0.4946(5) 0.2254(4) 0.180(5) Uani 1 1 d D U . . .
H4B H 1.022807 0.499552 0.203477 0.270 Uiso 1 1 calc R U . . .
N1B N 0.7408(3) 0.2787(4) 0.2589(3) 0.118(3) Uani 1 1 d D U . . .
N2B N 0.7099(4) 0.2072(4) 0.2691(2) 0.125(3) Uani 1 1 d D U . . .
N3B N 0.8641(3) 0.3651(3) 0.3098(3) 0.119(3) Uani 1 1 d D U . . .
N4B N 0.8690(4) 0.4165(4) 0.3559(3) 0.128(3) Uani 1 1 d D U . . .
C1B C 0.7294(3) 0.2466(4) 0.2872(3) 0.110(3) Uani 1 1 d D U . . .
C2B C 0.7079(4) 0.2134(4) 0.23031(19) 0.126(4) Uani 1 1 d DG U . . .
C3B C 0.7283(4) 0.2593(4) 0.2240(2) 0.128(4) Uani 1 1 d DG U . . .
C4B C 0.7330(4) 0.2764(3) 0.1872(3) 0.150(5) Uani 1 1 d DG U . . .
H4BA H 0.746959 0.307791 0.182928 0.180 Uiso 1 1 calc R U . . .
C5B C 0.7173(5) 0.2478(4) 0.15676(19) 0.160(5) Uani 1 1 d DG U . . .
C6B C 0.6970(5) 0.2019(4) 0.1631(2) 0.143(5) Uani 1 1 d DG U . . .
H6B H 0.686233 0.182288 0.142234 0.171 Uiso 1 1 calc R U . . .
C7B C 0.6922(4) 0.1847(3) 0.1998(3) 0.142(5) Uani 1 1 d G U . . .
H7B H 0.678314 0.153350 0.204139 0.170 Uiso 1 1 calc R U . . .
C8B C 0.7203(5) 0.2670(5) 0.1170(3) 0.201(7) Uani 1 1 d D U . . .
C9B C 0.8478(4) 0.3734(4) 0.3456(3) 0.111(3) Uani 1 1 d D U . . .
C10B C 0.8996(3) 0.4355(4) 0.3282(2) 0.120(4) Uani 1 1 d DG U . . .
C11B C 0.8957(3) 0.4027(3) 0.2984(3) 0.112(3) Uani 1 1 d DG U . . .
C12B C 0.9211(4) 0.4116(3) 0.2649(2) 0.125(4) Uani 1 1 d DG U . . .
H12B H 0.918469 0.389193 0.244489 0.150 Uiso 1 1 calc R U . . .
C13B C 0.9505(4) 0.4534(3) 0.2612(2) 0.135(4) Uani 1 1 d DG U . . .
C14B C 0.9544(4) 0.4863(3) 0.2910(3) 0.136(4) Uani 1 1 d DG U . . .
H14B H 0.974465 0.514852 0.288450 0.163 Uiso 1 1 calc R U . . .
C15B C 0.9289(4) 0.4773(3) 0.3245(2) 0.133(4) Uani 1 1 d G U . . .
H15B H 0.931582 0.499759 0.344841 0.160 Uiso 1 1 calc R U . . .
C16B C 0.9752(4) 0.4634(4) 0.2239(3) 0.158(6) Uani 1 1 d D U . . .
C17B C 0.7629(5) 0.3261(5) 0.2639(5) 0.137(5) Uani 1 1 d D U . . .
H17C H 0.759570 0.335392 0.290818 0.164 Uiso 1 1 calc R U . . .
H17D H 0.742240 0.349384 0.248652 0.164 Uiso 1 1 calc R U . . .
C18B C 0.8186(5) 0.3317(7) 0.2533(4) 0.148(5) Uani 1 1 d D U . . .
H18C H 0.826700 0.308369 0.232955 0.177 Uiso 1 1 calc R U . . .
H18D H 0.824262 0.364898 0.243456 0.177 Uiso 1 1 calc R U . . .
C19B C 0.8540(5) 0.3229(5) 0.2870(4) 0.136(4) Uani 1 1 d D U . . .
H19C H 0.838771 0.297532 0.303109 0.163 Uiso 1 1 calc R U . . .
H19D H 0.887069 0.310224 0.277757 0.163 Uiso 1 1 calc R U . . .
C20B C 0.6923(5) 0.1633(5) 0.2867(4) 0.148(5) Uani 1 1 d D U . . .
H20C H 0.699232 0.165623 0.314284 0.178 Uiso 1 1 calc R U . . .
H20D H 0.712800 0.135822 0.277015 0.178 Uiso 1 1 calc R U . . .
C21B C 0.6366(5) 0.1520(5) 0.2804(4) 0.181(6) Uani 1 1 d DG U . . .
C22B C 0.6018(6) 0.1891(5) 0.2728(4) 0.219(8) Uani 1 1 d DG U . . .
H22B H 0.613044 0.221976 0.273039 0.263 Uiso 1 1 calc R U . . .
C23B C 0.5507(6) 0.1783(7) 0.2648(5) 0.246(9) Uani 1 1 d G U . . .
H23B H 0.526908 0.203690 0.259667 0.295 Uiso 1 1 calc R U . . .
C24B C 0.5343(6) 0.1302(8) 0.2645(5) 0.257(10) Uani 1 1 d G U . . .
H24B H 0.499330 0.122824 0.259053 0.308 Uiso 1 1 calc R U . . .
C25B C 0.5691(7) 0.0931(6) 0.2721(5) 0.238(9) Uani 1 1 d G U . . .
H25B H 0.557887 0.060243 0.271810 0.286 Uiso 1 1 calc R U . . .
C26B C 0.6203(7) 0.1039(5) 0.2800(5) 0.233(8) Uani 1 1 d DG U . . .
H26B H 0.644024 0.078528 0.285182 0.280 Uiso 1 1 calc R U . . .
C27B C 0.8625(5) 0.4410(5) 0.3915(4) 0.136(5) Uani 1 1 d D U . . .
H27C H 0.836384 0.423664 0.406317 0.163 Uiso 1 1 calc R U . . .
H27D H 0.849941 0.474382 0.386698 0.163 Uiso 1 1 calc R U . . .
C28B C 0.9123(5) 0.4431(5) 0.4141(4) 0.151(5) Uani 1 1 d DG U . . .
C29B C 0.9230(6) 0.4836(5) 0.4364(4) 0.204(7) Uani 1 1 d DG U . . .
H29B H 0.899186 0.509722 0.437173 0.245 Uiso 1 1 calc R U . . .
C30B C 0.9685(7) 0.4859(6) 0.4574(5) 0.247(9) Uani 1 1 d G U . . .
H30B H 0.975817 0.513598 0.472679 0.296 Uiso 1 1 calc R U . . .
C31B C 1.0033(6) 0.4477(7) 0.4563(5) 0.246(9) Uani 1 1 d G U . . .
H31B H 1.034411 0.449312 0.470672 0.295 Uiso 1 1 calc R U . . .
C32B C 0.9926(5) 0.4072(6) 0.4340(5) 0.221(8) Uani 1 1 d G U . . .
H32B H 1.016375 0.381149 0.433158 0.265 Uiso 1 1 calc R U . . .
C33B C 0.9471(6) 0.4049(5) 0.4129(4) 0.183(7) Uani 1 1 d DG U . . .
H33B H 0.939745 0.377272 0.397651 0.220 Uiso 1 1 calc R U . . .
O1C O 0.3486(6) 0.2700(5) 0.3116(6) 0.219(7) Uani 1 1 d D U . . .
O2C O 0.3234(5) 0.1926(6) 0.3148(6) 0.220(7) Uani 1 1 d D U . . .
O3C O 0.5222(8) 0.5280(5) 0.2071(5) 0.261(10) Uani 1 1 d D U . . .
O4C O 0.5261(7) 0.4511(4) 0.1935(4) 0.210(7) Uani 1 1 d D U . . .
H4C H 0.506282 0.459804 0.175726 0.316 Uiso 1 1 calc R U . . .
N1C N 0.5400(4) 0.2577(3) 0.3573(3) 0.121(3) Uani 1 1 d D U . . .
N2C N 0.5580(3) 0.1799(3) 0.3665(3) 0.115(3) Uani 1 1 d D U . . .
N3C N 0.6241(4) 0.3778(3) 0.3089(2) 0.114(3) Uani 1 1 d D U . . .
N4C N 0.6682(3) 0.4375(3) 0.3361(2) 0.112(3) Uani 1 1 d D U . . .
C1C C 0.5775(5) 0.2254(4) 0.3683(3) 0.111(3) Uani 1 1 d D U . . .
C2C C 0.5073(3) 0.1824(4) 0.3532(3) 0.126(4) Uani 1 1 d DG U . . .
C3C C 0.4962(3) 0.2313(3) 0.3476(3) 0.124(4) Uani 1 1 d DG U . . .
C4C C 0.4473(4) 0.2454(3) 0.3355(3) 0.151(5) Uani 1 1 d DG U . . .
H4CA H 0.439777 0.278782 0.331710 0.181 Uiso 1 1 calc R U . . .
C5C C 0.4096(3) 0.2106(4) 0.3290(4) 0.164(5) Uani 1 1 d DG U . . .
C6C C 0.4206(3) 0.1617(3) 0.3346(4) 0.147(5) Uani 1 1 d DG U . . .
H6C H 0.394810 0.137894 0.330172 0.177 Uiso 1 1 calc R U . . .
C7C C 0.4695(4) 0.1476(3) 0.3467(3) 0.143(5) Uani 1 1 d G U . . .
H7C H 0.477044 0.114191 0.350501 0.172 Uiso 1 1 calc R U . . .
C8C C 0.3566(4) 0.2255(5) 0.3174(4) 0.193(7) Uani 1 1 d D U . . .
C9C C 0.6587(4) 0.3884(4) 0.3369(3) 0.107(3) Uani 1 1 d D U . . .
C10C C 0.6395(4) 0.4579(3) 0.3072(2) 0.121(4) Uani 1 1 d DG U . . .
C11C C 0.6123(4) 0.4204(2) 0.2897(3) 0.121(4) Uani 1 1 d DG U . . .
C12C C 0.5792(4) 0.4303(2) 0.2594(3) 0.139(5) Uani 1 1 d DG U . . .
H12C H 0.560643 0.404629 0.247422 0.166 Uiso 1 1 calc R U . . .
C13C C 0.5732(4) 0.4777(3) 0.2465(3) 0.154(5) Uani 1 1 d DG U . . .
C14C C 0.6003(4) 0.5152(2) 0.2640(3) 0.152(5) Uani 1 1 d DG U . . .
H14C H 0.596236 0.547601 0.255167 0.182 Uiso 1 1 calc R U . . .
C15C C 0.6335(4) 0.5053(3) 0.2943(3) 0.136(5) Uani 1 1 d G U . . .
H15C H 0.652005 0.530984 0.306255 0.163 Uiso 1 1 calc R U . . .
C16C C 0.5380(5) 0.4882(4) 0.2139(3) 0.181(6) Uani 1 1 d D U . . .
C17C C 0.5433(6) 0.3099(4) 0.3533(3) 0.122(4) Uani 1 1 d D U . . .
H17E H 0.573536 0.321909 0.367919 0.147 Uiso 1 1 calc R U . . .
H17F H 0.512316 0.324999 0.364103 0.147 Uiso 1 1 calc R U . . .
C18C C 0.5477(5) 0.3251(6) 0.3125(4) 0.132(4) Uani 1 1 d D U . . .
H18E H 0.530470 0.300511 0.296301 0.158 Uiso 1 1 calc R U . . .
H18F H 0.529257 0.356245 0.308816 0.158 Uiso 1 1 calc R U . . .
C19C C 0.6021(5) 0.3313(4) 0.2994(4) 0.125(4) Uani 1 1 d D U . . .
H19E H 0.623702 0.305512 0.310994 0.150 Uiso 1 1 calc R U . . .
H19F H 0.602679 0.327025 0.271616 0.150 Uiso 1 1 calc R U . . .
C20C C 0.5846(5) 0.1360(4) 0.3766(4) 0.124(4) Uani 1 1 d D U . . .
H20E H 0.620445 0.143905 0.384035 0.149 Uiso 1 1 calc R U . . .
H20F H 0.585513 0.114257 0.354275 0.149 Uiso 1 1 calc R U . . .
C21C C 0.5594(4) 0.1098(4) 0.4088(3) 0.138(5) Uani 1 1 d DG U . . .
C22C C 0.5349(5) 0.1362(4) 0.4367(3) 0.155(6) Uani 1 1 d DG U . . .
H22C H 0.534580 0.170697 0.435653 0.186 Uiso 1 1 calc R U . . .
C23C C 0.5109(5) 0.1122(6) 0.4661(3) 0.190(7) Uani 1 1 d G U . . .
H23C H 0.494184 0.130256 0.485140 0.228 Uiso 1 1 calc R U . . .
C24C C 0.5114(5) 0.0618(6) 0.4675(4) 0.198(7) Uani 1 1 d G U . . .
H24C H 0.494964 0.045345 0.487636 0.238 Uiso 1 1 calc R U . . .
C25C C 0.5358(6) 0.0353(4) 0.4396(5) 0.203(7) Uani 1 1 d G U . . .
H25C H 0.536141 0.000876 0.440644 0.244 Uiso 1 1 calc R U . . .
C26C C 0.5598(5) 0.0594(4) 0.4102(4) 0.174(6) Uani 1 1 d DG U . . .
H26C H 0.576539 0.041316 0.391157 0.208 Uiso 1 1 calc R U . . .
C27C C 0.7026(5) 0.4629(5) 0.3610(3) 0.120(4) Uani 1 1 d D U . . .
H27E H 0.718160 0.439297 0.378923 0.144 Uiso 1 1 calc R U . . .
H27F H 0.682552 0.486372 0.375937 0.144 Uiso 1 1 calc R U . . .
C28C C 0.7450(4) 0.4899(4) 0.3419(4) 0.139(5) Uani 1 1 d DG U . . .
C29C C 0.7647(5) 0.5310(4) 0.3599(3) 0.163(6) Uani 1 1 d G U . . .
H29C H 0.751468 0.540973 0.383574 0.195 Uiso 1 1 calc R U . . .
C30C C 0.8036(5) 0.5575(4) 0.3433(5) 0.183(7) Uani 1 1 d G U . . .
H30C H 0.817083 0.585552 0.355577 0.219 Uiso 1 1 calc R U . . .
C31C C 0.8229(4) 0.5429(5) 0.3087(5) 0.180(7) Uani 1 1 d G U . . .
H31C H 0.849573 0.561004 0.297322 0.216 Uiso 1 1 calc R U . . .
C32C C 0.8033(5) 0.5018(6) 0.2907(3) 0.175(6) Uani 1 1 d G U . . .
H32C H 0.816449 0.491874 0.267062 0.210 Uiso 1 1 calc R U . . .
C33C C 0.7643(5) 0.4754(4) 0.3073(4) 0.164(6) Uani 1 1 d G U . . .
H33C H 0.750834 0.447293 0.295058 0.197 Uiso 1 1 calc R U . . .
O1D O 0.4902(8) 0.1319(5) 0.6342(5) 0.251(9) Uani 1 1 d D U . . .
O2D O 0.5011(6) 0.0516(4) 0.6351(4) 0.195(6) Uani 1 1 d D U . . .
H2D H 0.481113 0.053003 0.653437 0.293 Uiso 1 1 calc R U . . .
O3D O 0.3567(6) 0.3264(6) 0.5207(7) 0.275(10) Uani 1 1 d D U . . .
O4D O 0.3401(6) 0.4065(7) 0.5164(8) 0.298(11) Uani 1 1 d D U . . .
H4D H 0.311770 0.399077 0.525773 0.448 Uiso 1 1 calc R U . . .
N1D N 0.6097(4) 0.1869(3) 0.5265(3) 0.127(3) Uani 1 1 d D U . . .
N2D N 0.6425(3) 0.1221(3) 0.5013(2) 0.113(3) Uani 1 1 d D U . . .
N3D N 0.5428(4) 0.3164(4) 0.4749(3) 0.131(4) Uani 1 1 d D U . . .
N4D N 0.5701(4) 0.3891(4) 0.4647(3) 0.132(4) Uani 1 1 d D U . . .
C1D C 0.6416(4) 0.1718(4) 0.4991(3) 0.115(4) Uani 1 1 d D U . . .
C2D C 0.6120(3) 0.1055(4) 0.5300(2) 0.122(4) Uani 1 1 d DG U . . .
C3D C 0.5911(4) 0.1470(3) 0.5459(3) 0.135(4) Uani 1 1 d DG U . . .
C4D C 0.5569(4) 0.1431(3) 0.5755(3) 0.149(5) Uani 1 1 d DG U . . .
H4DA H 0.542570 0.171447 0.586290 0.179 Uiso 1 1 calc R U . . .
C5D C 0.5436(4) 0.0975(3) 0.5892(3) 0.155(5) Uani 1 1 d DG U . . .
C6D C 0.5646(4) 0.0560(3) 0.5733(3) 0.145(5) Uani 1 1 d DG U . . .
H6D H 0.555543 0.024862 0.582685 0.174 Uiso 1 1 calc R U . . .
C7D C 0.5988(4) 0.0600(3) 0.5438(3) 0.136(4) Uani 1 1 d G U . . .
H7D H 0.613080 0.031574 0.532917 0.163 Uiso 1 1 calc R U . . .
C8D C 0.5086(5) 0.0947(4) 0.6222(3) 0.172(6) Uani 1 1 d D U . . .
C9D C 0.5843(5) 0.3418(4) 0.4637(3) 0.122(4) Uani 1 1 d D U . . .
C10D C 0.5208(3) 0.3960(4) 0.4762(3) 0.137(4) Uani 1 1 d DG U . . .
C11D C 0.5042(4) 0.3487(4) 0.4825(3) 0.145(5) Uani 1 1 d DG U . . .
C12D C 0.4547(4) 0.3403(3) 0.4948(4) 0.172(6) Uani 1 1 d DG U . . .
H12D H 0.443349 0.307973 0.499082 0.207 Uiso 1 1 calc R U . . .
C13D C 0.4216(3) 0.3790(4) 0.5007(4) 0.193(6) Uani 1 1 d DG U . . .
C14D C 0.4382(4) 0.4263(4) 0.4944(4) 0.181(6) Uani 1 1 d DG U . . .
H14D H 0.415605 0.452791 0.498435 0.217 Uiso 1 1 calc R U . . .
C15D C 0.4877(4) 0.4348(3) 0.4822(4) 0.157(5) Uani 1 1 d G U . . .
H15D H 0.499058 0.467047 0.477849 0.188 Uiso 1 1 calc R U . . .
C16D C 0.3683(5) 0.3682(6) 0.5139(4) 0.234(8) Uani 1 1 d D U . . .
C17D C 0.5956(6) 0.2359(4) 0.5345(4) 0.134(4) Uani 1 1 d D U . . .
H17G H 0.620364 0.258202 0.522741 0.160 Uiso 1 1 calc R U . . .
H17H H 0.597195 0.241210 0.562252 0.160 Uiso 1 1 calc R U . . .
C18D C 0.5423(6) 0.2474(7) 0.5199(4) 0.160(5) Uani 1 1 d D U . . .
H18G H 0.527428 0.272974 0.536065 0.191 Uiso 1 1 calc R U . . .
H18H H 0.520696 0.218042 0.522255 0.191 Uiso 1 1 calc R U . . .
C19D C 0.5401(7) 0.2643(4) 0.4793(4) 0.150(5) Uani 1 1 d D U . . .
H19G H 0.568803 0.249344 0.465571 0.180 Uiso 1 1 calc R U . . .
H19H H 0.507677 0.252641 0.467355 0.180 Uiso 1 1 calc R U . . .
C20D C 0.6708(5) 0.0894(4) 0.4778(3) 0.115(4) Uani 1 1 d D U . . .
H20G H 0.688012 0.108577 0.457989 0.138 Uiso 1 1 calc R U . . .
H20H H 0.646335 0.067141 0.464897 0.138 Uiso 1 1 calc R U . . .
C21D C 0.7105(4) 0.0597(4) 0.4986(3) 0.131(4) Uani 1 1 d DG U . . .
C22D C 0.7317(5) 0.0759(4) 0.5327(3) 0.152(5) Uani 1 1 d DG U . . .
H22D H 0.722079 0.106641 0.542535 0.183 Uiso 1 1 calc R U . . .
C23D C 0.7670(5) 0.0472(6) 0.5524(3) 0.183(6) Uani 1 1 d G U . . .
H23D H 0.781545 0.058304 0.575703 0.220 Uiso 1 1 calc R U . . .
C24D C 0.7811(5) 0.0023(5) 0.5380(5) 0.198(7) Uani 1 1 d G U . . .
H24D H 0.805269 -0.017322 0.551423 0.238 Uiso 1 1 calc R U . . .
C25D C 0.7599(6) -0.0139(4) 0.5038(5) 0.198(7) Uani 1 1 d G U . . .
H25D H 0.769530 -0.044610 0.493975 0.238 Uiso 1 1 calc R U . . .
C26D C 0.7246(5) 0.0148(4) 0.4841(4) 0.165(6) Uani 1 1 d DG U . . .
H26D H 0.710064 0.003727 0.460806 0.198 Uiso 1 1 calc R U . . .
C27D C 0.6032(6) 0.4283(5) 0.4559(4) 0.147(5) Uani 1 1 d D U . . .
H27G H 0.637154 0.414987 0.449274 0.176 Uiso 1 1 calc R U . . .
H27H H 0.608016 0.448631 0.478783 0.176 Uiso 1 1 calc R U . . .
C28D C 0.5844(5) 0.4599(4) 0.4241(3) 0.175(6) Uani 1 1 d DG U . . .
C29D C 0.6005(6) 0.5080(4) 0.4223(4) 0.203(7) Uani 1 1 d DG U . . .
H29D H 0.623017 0.520635 0.441313 0.244 Uiso 1 1 calc R U . . .
C30D C 0.5835(7) 0.5375(4) 0.3927(5) 0.230(9) Uani 1 1 d G U . . .
H30D H 0.594492 0.570395 0.391494 0.276 Uiso 1 1 calc R U . . .
C31D C 0.5505(7) 0.5190(6) 0.3649(4) 0.235(9) Uani 1 1 d G U . . .
H31D H 0.538967 0.539229 0.344643 0.283 Uiso 1 1 calc R U . . .
C32D C 0.5345(6) 0.4710(7) 0.3666(4) 0.225(8) Uani 1 1 d G U . . .
H32D H 0.511968 0.458302 0.347612 0.270 Uiso 1 1 calc R U . . .
C33D C 0.5515(5) 0.4414(4) 0.3962(4) 0.196(7) Uani 1 1 d DG U . . .
H33D H 0.540493 0.408541 0.397432 0.235 Uiso 1 1 calc R U . . .
O1E O 0.9409(9) 0.1084(7) 0.6574(4) 0.282(11) Uani 1 1 d D U . . .
O2E O 0.9734(6) 0.0393(4) 0.6376(4) 0.186(6) Uani 1 1 d D U . . .
O3E O 0.7267(8) 0.2376(6) 0.7263(4) 0.231(8) Uani 1 1 d D U . . .
O4E O 0.7108(6) 0.3124(7) 0.7484(4) 0.204(6) Uani 1 1 d D U . . .
N1E N 0.8493(4) 0.1756(3) 0.5362(3) 0.135(4) Uani 1 1 d D U . . .
N2E N 0.8502(3) 0.1190(4) 0.4931(3) 0.122(3) Uani 1 1 d D U . . .
N3E N 0.7329(4) 0.2706(4) 0.5804(2) 0.129(3) Uani 1 1 d D U . . .
N4E N 0.7145(4) 0.3470(4) 0.5705(3) 0.129(3) Uani 1 1 d D U . . .
C1E C 0.8335(4) 0.1650(4) 0.5003(3) 0.117(4) Uani 1 1 d D U . . .
C2E C 0.8768(4) 0.1005(4) 0.5241(2) 0.131(4) Uani 1 1 d DG U . . .
C3E C 0.8759(4) 0.1367(3) 0.5515(3) 0.145(5) Uani 1 1 d DG U . . .
C4E C 0.8996(5) 0.1289(3) 0.5866(3) 0.166(6) Uani 1 1 d DG U . . .
H4E H 0.899035 0.153608 0.605406 0.200 Uiso 1 1 calc R U . . .
C5E C 0.9241(5) 0.0851(4) 0.5942(2) 0.179(6) Uani 1 1 d DG U . . .
C6E C 0.9249(5) 0.0489(3) 0.5668(3) 0.156(5) Uani 1 1 d DG U . . .
H6E H 0.941697 0.018978 0.571975 0.187 Uiso 1 1 calc R U . . .
C7E C 0.9013(4) 0.0567(3) 0.5317(2) 0.140(5) Uani 1 1 d G U . . .
H7E H 0.901837 0.031998 0.512908 0.168 Uiso 1 1 calc R U . . .
C8E C 0.9480(5) 0.0772(4) 0.6326(3) 0.193(7) Uani 1 1 d D U . . .
C9E C 0.7267(3) 0.3050(4) 0.5530(3) 0.120(4) Uani 1 1 d D U . . .
C10E C 0.7117(4) 0.3393(4) 0.6094(2) 0.138(4) Uani 1 1 d DG U . . .
C11E C 0.7235(4) 0.2907(4) 0.6155(2) 0.134(4) Uani 1 1 d DG U . . .
C12E C 0.7255(5) 0.2723(3) 0.6521(3) 0.158(5) Uani 1 1 d DG U . . .
H12E H 0.733544 0.239054 0.656318 0.190 Uiso 1 1 calc R U . . .
C13E C 0.7156(5) 0.3025(4) 0.6827(2) 0.168(5) Uani 1 1 d DG U . . .
C14E C 0.7038(5) 0.3511(4) 0.6766(2) 0.166(6) Uani 1 1 d DG U . . .
H14E H 0.697112 0.371783 0.697462 0.199 Uiso 1 1 calc R U . . .
C15E C 0.7018(5) 0.3696(3) 0.6399(3) 0.165(6) Uani 1 1 d G U . . .
H15E H 0.693757 0.402788 0.635777 0.198 Uiso 1 1 calc R U . . .
C16E C 0.7178(5) 0.2825(5) 0.7221(3) 0.183(6) Uani 1 1 d D U . . .
C17E C 0.8390(6) 0.2186(5) 0.5576(4) 0.158(5) Uani 1 1 d D U . . .
H17I H 0.825355 0.244136 0.540504 0.190 Uiso 1 1 calc R U . . .
H17J H 0.871358 0.230654 0.569381 0.190 Uiso 1 1 calc R U . . .
C18E C 0.8004(6) 0.2082(8) 0.5883(4) 0.173(6) Uani 1 1 d D U . . .
H18I H 0.802309 0.173430 0.595269 0.207 Uiso 1 1 calc R U . . .
H18J H 0.809656 0.227445 0.611162 0.207 Uiso 1 1 calc R U . . .
C19E C 0.7464(5) 0.2203(5) 0.5762(5) 0.158(5) Uani 1 1 d D U . . .
H19I H 0.741466 0.211006 0.549307 0.189 Uiso 1 1 calc R U . . .
H19J H 0.722538 0.200405 0.591262 0.189 Uiso 1 1 calc R U . . .
C20E C 0.8396(4) 0.0941(5) 0.4582(3) 0.126(4) Uani 1 1 d D U . . .
H20I H 0.817139 0.114575 0.441828 0.151 Uiso 1 1 calc R U . . .
H20J H 0.821112 0.063499 0.463401 0.151 Uiso 1 1 calc R U . . .
C21E C 0.8884(4) 0.0829(4) 0.4377(4) 0.152(5) Uani 1 1 d DG U . . .
C22E C 0.9280(5) 0.1166(4) 0.4363(4) 0.181(6) Uani 1 1 d DG U . . .
H22E H 0.925374 0.146413 0.449656 0.217 Uiso 1 1 calc R U . . .
C23E C 0.9713(5) 0.1067(6) 0.4153(5) 0.200(7) Uani 1 1 d G U . . .
H23E H 0.998340 0.129800 0.414328 0.240 Uiso 1 1 calc R U . . .
C24E C 0.9751(5) 0.0631(6) 0.3958(4) 0.198(7) Uani 1 1 d G U . . .
H24E H 1.004692 0.056370 0.381410 0.238 Uiso 1 1 calc R U . . .
C25E C 0.9355(6) 0.0294(5) 0.3972(4) 0.204(7) Uani 1 1 d G U . . .
H25E H 0.938078 -0.000447 0.383819 0.245 Uiso 1 1 calc R U . . .
C26E C 0.8922(5) 0.0392(4) 0.4182(4) 0.185(6) Uani 1 1 d DG U . . .
H26E H 0.865112 0.016165 0.419147 0.222 Uiso 1 1 calc R U . . .
C27E C 0.7045(5) 0.3917(5) 0.5510(5) 0.152(5) Uani 1 1 d D U . . .
H27I H 0.709601 0.386652 0.523585 0.182 Uiso 1 1 calc R U . . .
H27J H 0.729746 0.416309 0.559843 0.182 Uiso 1 1 calc R U . . .
C28E C 0.6513(5) 0.4111(5) 0.5567(4) 0.179(6) Uani 1 1 d DG U . . .
C29E C 0.6434(6) 0.4608(4) 0.5602(5) 0.220(8) Uani 1 1 d DG U . . .
H29E H 0.671331 0.482685 0.557795 0.264 Uiso 1 1 calc R U . . .
C30E C 0.5945(7) 0.4786(5) 0.5671(5) 0.248(9) Uani 1 1 d G U . . .
H30E H 0.589087 0.512561 0.569442 0.297 Uiso 1 1 calc R U . . .
C31E C 0.5536(6) 0.4466(7) 0.5706(5) 0.226(9) Uani 1 1 d G U . . .
H31E H 0.520205 0.458761 0.575302 0.271 Uiso 1 1 calc R U . . .
C32E C 0.5615(5) 0.3969(7) 0.5671(5) 0.211(8) Uani 1 1 d G U . . .
H32E H 0.533566 0.375085 0.569514 0.253 Uiso 1 1 calc R U . . .
C33E C 0.6104(5) 0.3792(5) 0.5602(4) 0.179(7) Uani 1 1 d DG U . . .
H33E H 0.615809 0.345207 0.557868 0.214 Uiso 1 1 calc R U . . .
Na1 Na 1.2294(9) 0.2018(9) 0.3171(6) 0.280(8) Uani 0.6667 1 d D U P A 1
O1W O 1.2499(10) 0.2855(11) 0.2975(8) 0.236(12) Uani 0.6667 1 d D U P . .
O2W O 1.240(2) 0.1171(15) 0.3354(15) 0.38(3) Uani 0.6667 1 d D . P A 1
O3W O 1.2225(14) 0.2318(15) 0.3820(9) 0.280(8) Uani 0.6667 1 d D . P . .
O4W O 1.143(4) 0.287(4) 0.4155(16) 0.27(4) Uani 0.25 1 d D . P . .
O5W O 0.755(2) 0.220(3) 0.0181(19) 0.25(2) Uani 0.3333 1 d . U P . .
O6W O 0.721(2) 0.3728(19) 0.0562(12) 0.29(2) Uani 0.5 1 d . U P . .
O7W O 1.0559(10) 0.5288(6) 0.1593(7) 0.265(11) Uani 1 1 d . . . . .
O8W O 0.248(2) 0.387(2) 0.5522(19) 0.24(2) Uani 0.3333 1 d . U P . .

loop_
_atom_site_aniso_label
_atom_site_aniso_U_11
_atom_site_aniso_U_22
_atom_site_aniso_U_33
_atom_site_aniso_U_23
_atom_site_aniso_U_13
_atom_site_aniso_U_12
Au1 0.1048(3) 0.0928(3) 0.0885(3) 0.0018(2) 0.0037(3) 0.0082(2)
Au2 0.1061(3) 0.0924(3) 0.0955(3) 0.0014(2) 0.0056(3) 0.0056(2)
Au3 0.1192(4) 0.0970(3) 0.0940(3) -0.0031(3) -0.0030(3) 0.0108(3)
Au4 0.1061(4) 0.0983(3) 0.1035(4) -0.0032(3) 0.0090(3) 0.0049(3)
Au5 0.1091(4) 0.1025(3) 0.1022(4) -0.0058(3) -0.0030(3) 0.0069(3)
Au6 0.1114(4) 0.0970(3) 0.0895(3) -0.0009(2) 0.0072(3) 0.0012(3)
Au7 0.1135(4) 0.0964(3) 0.0957(3) -0.0010(3) 0.0046(3) -0.0016(3)
Au8 0.1034(3) 0.0995(3) 0.0909(3) 0.0039(2) 0.0026(3) 0.0060(2)
Au9 0.1137(4) 0.0947(3) 0.0907(3) 0.0040(2) -0.0010(3) 0.0067(3)
Au10 0.1069(4) 0.1021(3) 0.0913(3) 0.0083(3) 0.0076(3) 0.0112(3)
Au11 0.1110(4) 0.1016(3) 0.0926(3) 0.0026(3) 0.0024(3) 0.0180(3)
Au12 0.1046(3) 0.1014(3) 0.0965(3) 0.0031(3) 0.0014(3) 0.0146(3)
Au13 0.1153(4) 0.1050(3) 0.0891(3) -0.0011(3) 0.0007(3) 0.0191(3)
Cl1 0.1091(19) 0.0771(14) 0.106(2) -0.0030(13) 0.0124(15) 0.0009(13)
Cl2 0.140(3) 0.0871(16) 0.099(2) -0.0074(14) -0.0045(18) 0.0146(16)
O1A 0.143(12) 0.189(14) 0.308(17) -0.033(14) 0.088(13) -0.016(11)
O2A 0.178(15) 0.239(18) 0.33(2) -0.038(17) 0.082(16) 0.013(14)
O3A 0.100(11) 0.25(2) 0.199(19) 0.059(16) -0.036(11) -0.037(12)
O4A 0.131(13) 0.184(17) 0.22(2) 0.003(15) -0.049(14) 0.015(12)
O5A 0.13(2) 0.25(3) 0.29(3) -0.03(3) 0.07(2) -0.01(2)
O6A 0.077(13) 0.139(17) 0.21(2) -0.007(17) 0.049(15) -0.011(13)
O7A 0.19(3) 0.29(4) 0.28(4) -0.10(3) -0.04(3) 0.00(3)
O8A 0.18(3) 0.28(4) 0.35(4) -0.04(4) 0.02(3) 0.01(3)
N1A 0.127(6) 0.124(6) 0.207(8) -0.042(6) 0.044(7) -0.021(5)
N2A 0.125(6) 0.122(6) 0.180(7) -0.050(6) 0.046(6) -0.005(5)
N3A 0.119(6) 0.128(6) 0.172(8) -0.018(6) -0.015(6) 0.002(6)
N4A 0.133(7) 0.141(7) 0.153(7) -0.032(6) -0.024(6) 0.009(6)
N5A 0.127(6) 0.124(6) 0.207(8) -0.042(6) 0.044(7) -0.021(5)
N6A 0.125(6) 0.122(6) 0.180(7) -0.050(6) 0.046(6) -0.005(5)
N7A 0.119(6) 0.128(6) 0.172(8) -0.018(6) -0.015(6) 0.002(6)
N8A 0.133(7) 0.141(7) 0.153(7) -0.032(6) -0.024(6) 0.009(6)
C1A 0.124(8) 0.110(7) 0.181(10) -0.036(7) 0.032(8) -0.025(7)
C2A 0.128(8) 0.132(8) 0.201(10) -0.047(9) 0.054(8) -0.007(7)
C3A 0.128(8) 0.136(8) 0.215(11) -0.043(9) 0.055(9) -0.014(8)
C4A 0.137(10) 0.153(10) 0.240(13) -0.040(11) 0.063(11) -0.019(9)
C5A 0.141(10) 0.163(10) 0.258(13) -0.038(11) 0.075(10) -0.010(9)
C6A 0.140(10) 0.156(11) 0.243(13) -0.042(11) 0.067(11) -0.010(9)
C7A 0.131(10) 0.139(10) 0.221(13) -0.047(10) 0.056(10) -0.008(9)
C8A 0.157(11) 0.189(12) 0.295(14) -0.034(12) 0.079(12) -0.003(10)
C9A 0.128(8) 0.119(8) 0.154(9) -0.009(7) -0.010(8) 0.007(7)
C10A 0.117(8) 0.149(9) 0.159(10) -0.025(8) -0.017(8) 0.000(8)
C11A 0.118(8) 0.141(9) 0.164(10) -0.012(9) -0.022(8) -0.004(8)
C12A 0.121(10) 0.159(11) 0.182(12) -0.005(10) -0.016(10) -0.001(9)
C13A 0.115(10) 0.178(11) 0.178(12) -0.002(11) -0.024(10) -0.011(10)
C14A 0.111(10) 0.173(12) 0.164(12) -0.020(11) -0.018(10) -0.014(10)
C15A 0.118(10) 0.167(10) 0.164(12) -0.022(10) -0.012(9) 0.000(9)
C16A 0.122(14) 0.184(16) 0.191(16) 0.017(15) -0.043(13) -0.026(14)
C17A 0.122(9) 0.122(9) 0.206(11) -0.040(9) 0.037(10) -0.018(8)
C18A 0.124(10) 0.131(11) 0.203(13) -0.044(11) 0.020(11) -0.021(10)
C19A 0.111(10) 0.129(10) 0.186(12) -0.020(10) -0.004(10) -0.010(9)
C20A 0.131(10) 0.151(10) 0.173(11) -0.059(9) 0.026(10) -0.002(9)
C21A 0.139(10) 0.193(12) 0.175(11) -0.061(10) 0.006(10) 0.001(9)
C22A 0.155(11) 0.211(13) 0.166(12) -0.051(11) -0.006(11) 0.002(11)
C23A 0.160(12) 0.225(14) 0.173(12) -0.052(12) -0.009(11) 0.011(11)
C24A 0.158(12) 0.225(15) 0.173(13) -0.053(12) -0.007(11) 0.012(12)
C25A 0.154(13) 0.232(16) 0.181(14) -0.052(13) -0.006(12) -0.008(12)
C26A 0.150(12) 0.215(14) 0.183(13) -0.060(12) 0.008(12) -0.012(12)
C27A 0.151(10) 0.157(11) 0.155(11) -0.049(9) -0.028(10) 0.007(9)
C28A 0.172(11) 0.190(13) 0.161(11) -0.058(10) -0.031(10) 0.001(11)
C29A 0.190(13) 0.210(15) 0.178(14) -0.063(12) -0.025(13) -0.006(13)
C30A 0.200(14) 0.226(16) 0.187(14) -0.053(13) -0.009(13) -0.004(14)
C31A 0.196(14) 0.227(16) 0.184(14) -0.046(13) -0.012(13) -0.006(14)
C32A 0.189(12) 0.214(14) 0.179(12) -0.046(12) -0.022(12) -0.008(12)
C33A 0.187(12) 0.205(14) 0.172(12) -0.054(12) -0.023(12) -0.001(12)
C34A 0.125(9) 0.132(9) 0.201(11) -0.046(9) 0.052(9) -0.011(8)
C35A 0.129(9) 0.136(9) 0.213(11) -0.042(10) 0.051(9) -0.019(8)
C36A 0.131(11) 0.150(11) 0.233(13) -0.038(12) 0.060(11) -0.021(10)
C37A 0.137(10) 0.159(11) 0.251(13) -0.038(11) 0.066(11) -0.012(9)
C38A 0.133(11) 0.147(11) 0.236(14) -0.042(12) 0.061(12) -0.008(10)
C39A 0.133(11) 0.138(11) 0.219(13) -0.048(11) 0.058(11) -0.010(10)
C40A 0.136(12) 0.175(13) 0.272(15) -0.030(13) 0.074(12) -0.012(12)
C41A 0.121(9) 0.150(9) 0.167(10) -0.025(9) -0.022(9) -0.001(9)
C42A 0.124(9) 0.146(9) 0.173(10) -0.021(9) -0.017(9) -0.001(9)
C43A 0.128(12) 0.158(12) 0.177(13) -0.021(12) -0.021(12) -0.002(11)
C44A 0.126(12) 0.181(13) 0.193(13) -0.021(12) -0.023(12) -0.003(11)
C45A 0.119(11) 0.176(12) 0.177(13) -0.024(12) -0.021(11) -0.006(11)
C46A 0.121(11) 0.167(11) 0.172(12) -0.026(11) -0.018(11) -0.004(11)
C47A 0.138(19) 0.22(2) 0.23(2) -0.06(2) -0.04(2) -0.015(19)
C48A 0.121(11) 0.118(11) 0.202(13) -0.042(11) 0.039(12) -0.024(11)
C49A 0.122(12) 0.119(12) 0.197(14) -0.036(12) 0.022(12) -0.020(11)
C50A 0.119(10) 0.132(10) 0.188(12) -0.029(10) 0.008(10) -0.010(10)
C51A 0.130(11) 0.153(11) 0.173(11) -0.060(10) 0.026(10) 0.000(10)
C52A 0.142(11) 0.190(12) 0.173(11) -0.057(11) 0.010(10) 0.000(10)
C53A 0.151(13) 0.208(15) 0.167(13) -0.056(13) -0.002(12) 0.003(12)
C54A 0.153(14) 0.215(16) 0.172(15) -0.051(14) -0.003(14) 0.005(13)
C55A 0.160(13) 0.224(15) 0.174(14) -0.052(13) -0.003(12) 0.012(13)
C56A 0.158(13) 0.221(15) 0.173(14) -0.052(13) -0.007(12) 0.008(13)
C57A 0.153(11) 0.213(13) 0.174(12) -0.056(11) -0.001(11) 0.003(11)
C58A 0.155(11) 0.162(12) 0.162(11) -0.047(10) -0.027(11) 0.006(10)
C59A 0.177(11) 0.191(13) 0.170(11) -0.053(11) -0.026(10) -0.001(11)
C60A 0.189(12) 0.209(14) 0.176(12) -0.053(11) -0.022(11) -0.002(12)
C61A 0.196(14) 0.222(16) 0.181(14) -0.045(14) -0.013(13) -0.004(14)
C62A 0.195(15) 0.216(17) 0.177(15) -0.045(15) -0.017(15) -0.007(15)
C63A 0.193(15) 0.205(17) 0.174(15) -0.049(15) -0.022(14) -0.008(15)
C64A 0.191(14) 0.203(16) 0.178(14) -0.047(14) -0.021(14) -0.003(15)
O1B 0.237(16) 0.35(2) 0.103(9) -0.007(11) 0.001(10) -0.102(15)
O2B 0.34(2) 0.29(2) 0.146(12) 0.058(13) -0.041(14) -0.128(18)
O3B 0.205(13) 0.210(13) 0.160(12) -0.038(10) 0.085(10) -0.070(11)
O4B 0.180(12) 0.170(11) 0.191(13) 0.012(10) 0.062(10) 0.002(9)
N1B 0.124(7) 0.128(7) 0.103(7) -0.002(6) 0.006(6) -0.017(6)
N2B 0.147(8) 0.129(7) 0.100(7) -0.009(6) 0.017(6) -0.009(7)
N3B 0.118(7) 0.130(7) 0.108(7) -0.009(6) 0.014(6) -0.017(6)
N4B 0.140(8) 0.126(7) 0.118(7) -0.002(6) 0.010(7) -0.024(6)
C1B 0.116(8) 0.103(7) 0.110(8) -0.013(6) 0.009(7) -0.007(6)
C2B 0.146(9) 0.134(9) 0.098(7) -0.021(7) 0.006(7) -0.011(8)
C3B 0.137(9) 0.147(9) 0.101(8) -0.008(7) -0.001(7) -0.023(8)
C4B 0.140(10) 0.195(12) 0.114(9) -0.003(9) -0.003(9) -0.038(10)
C5B 0.168(11) 0.210(12) 0.103(8) -0.011(9) -0.007(9) -0.056(10)
C6B 0.160(11) 0.178(12) 0.090(8) -0.011(9) 0.008(8) -0.036(10)
C7B 0.149(10) 0.165(11) 0.112(9) -0.021(9) 0.009(9) -0.037(9)
C8B 0.227(15) 0.257(17) 0.119(11) 0.005(13) -0.021(12) -0.082(14)
C9B 0.101(7) 0.117(8) 0.114(8) -0.006(7) -0.004(7) -0.001(6)
C10B 0.119(8) 0.128(8) 0.113(8) 0.003(7) 0.007(7) -0.018(7)
C11B 0.101(7) 0.124(8) 0.113(8) 0.004(7) 0.021(6) -0.005(6)
C12B 0.108(8) 0.136(9) 0.130(10) -0.006(8) 0.018(7) -0.009(7)
C13B 0.127(9) 0.137(9) 0.141(10) 0.007(8) 0.030(8) -0.012(8)
C14B 0.133(10) 0.142(10) 0.134(10) 0.003(8) 0.025(9) -0.015(8)
C15B 0.137(10) 0.139(10) 0.123(9) 0.012(8) 0.005(8) -0.018(8)
C16B 0.158(13) 0.155(13) 0.162(13) 0.013(11) 0.047(11) 0.007(11)
C17B 0.148(10) 0.147(10) 0.115(9) 0.007(8) 0.004(8) -0.030(9)
C18B 0.143(11) 0.176(11) 0.125(10) -0.014(9) 0.018(9) -0.037(9)
C19B 0.121(9) 0.158(10) 0.129(10) -0.028(9) 0.011(8) -0.020(8)
C20B 0.198(13) 0.145(10) 0.101(9) -0.012(8) 0.022(9) -0.038(10)
C21B 0.243(15) 0.181(12) 0.122(10) -0.041(10) 0.054(11) -0.098(11)
C22B 0.264(18) 0.252(17) 0.143(12) -0.053(13) 0.053(14) -0.109(15)
C23B 0.29(2) 0.296(19) 0.152(13) -0.060(15) 0.049(15) -0.134(16)
C24B 0.30(2) 0.30(2) 0.171(14) -0.047(16) 0.056(15) -0.141(17)
C25B 0.31(2) 0.255(18) 0.156(13) -0.036(14) 0.048(15) -0.142(16)
C26B 0.313(19) 0.235(16) 0.154(13) -0.046(13) 0.061(14) -0.113(15)
C27B 0.159(11) 0.127(9) 0.123(10) -0.012(8) 0.027(9) -0.026(9)
C28B 0.183(12) 0.136(10) 0.132(10) -0.031(8) -0.016(9) -0.038(9)
C29B 0.246(16) 0.197(14) 0.166(13) -0.047(12) -0.062(12) -0.021(13)
C30B 0.275(19) 0.242(17) 0.219(16) -0.057(15) -0.065(15) -0.030(15)
C31B 0.262(19) 0.247(18) 0.226(16) -0.042(15) -0.072(15) -0.024(16)
C32B 0.232(17) 0.224(16) 0.205(16) -0.041(14) -0.051(14) -0.022(15)
C33B 0.203(15) 0.177(13) 0.170(13) -0.030(12) -0.028(12) -0.034(12)
O1C 0.154(12) 0.222(15) 0.279(19) 0.031(14) -0.072(12) -0.011(11)
O2C 0.155(12) 0.253(16) 0.250(15) -0.012(13) -0.046(11) -0.014(11)
O3C 0.36(2) 0.149(11) 0.268(18) 0.044(11) -0.201(17) -0.014(13)
O4C 0.289(17) 0.139(9) 0.199(13) 0.025(9) -0.130(13) -0.060(10)
N1C 0.120(7) 0.118(7) 0.126(7) 0.006(6) -0.018(6) -0.003(6)
N2C 0.110(6) 0.108(6) 0.129(8) 0.013(6) 0.010(6) -0.007(5)
N3C 0.159(8) 0.093(6) 0.090(6) 0.000(5) -0.017(6) 0.003(6)
N4C 0.130(7) 0.091(6) 0.115(7) 0.004(5) -0.010(6) 0.006(5)
C1C 0.123(8) 0.101(7) 0.108(8) 0.009(6) 0.012(7) -0.003(7)
C2C 0.120(8) 0.131(8) 0.127(9) 0.006(7) 0.000(7) -0.023(7)
C3C 0.121(8) 0.123(8) 0.128(9) 0.007(7) -0.018(7) -0.002(7)
C4C 0.135(10) 0.157(11) 0.159(11) -0.002(10) -0.031(9) 0.009(9)
C5C 0.131(10) 0.171(11) 0.187(11) -0.004(10) -0.037(9) -0.015(9)
C6C 0.132(10) 0.150(10) 0.159(11) 0.003(10) -0.033(9) -0.029(9)
C7C 0.141(10) 0.141(10) 0.146(11) 0.005(9) -0.010(9) -0.025(9)
C8C 0.148(12) 0.205(14) 0.222(14) -0.011(13) -0.053(12) -0.007(12)
C9C 0.125(8) 0.112(7) 0.083(7) -0.007(6) -0.013(6) -0.001(7)
C10C 0.153(9) 0.096(7) 0.112(8) 0.000(6) -0.037(7) 0.003(7)
C11C 0.151(9) 0.103(7) 0.107(8) 0.007(6) -0.032(7) -0.002(7)
C12C 0.175(11) 0.114(8) 0.124(9) 0.005(7) -0.061(9) -0.009(8)
C13C 0.202(11) 0.115(8) 0.143(9) 0.033(7) -0.079(9) -0.034(8)
C14C 0.187(12) 0.113(8) 0.153(11) 0.022(8) -0.072(9) -0.034(9)
C15C 0.177(11) 0.101(8) 0.127(9) 0.019(7) -0.048(9) -0.016(8)
C16C 0.246(15) 0.124(10) 0.170(12) 0.030(10) -0.105(11) -0.025(11)
C17C 0.125(9) 0.104(8) 0.137(10) -0.002(7) -0.016(8) 0.003(7)
C18C 0.146(10) 0.105(8) 0.143(10) 0.017(8) -0.021(9) -0.004(8)
C19C 0.155(10) 0.106(8) 0.114(9) -0.003(7) -0.021(8) 0.011(8)
C20C 0.116(8) 0.114(8) 0.143(10) 0.012(8) 0.010(8) -0.009(7)
C21C 0.137(9) 0.132(9) 0.146(10) 0.044(8) -0.018(8) -0.028(8)
C22C 0.152(12) 0.176(13) 0.135(11) 0.041(10) -0.024(10) -0.030(10)
C23C 0.198(14) 0.218(14) 0.153(13) 0.050(12) -0.018(11) -0.044(13)
C24C 0.201(15) 0.213(15) 0.179(14) 0.076(13) -0.033(12) -0.043(13)
C25C 0.195(14) 0.194(14) 0.218(16) 0.074(12) -0.038(13) -0.059(12)
C26C 0.160(12) 0.157(12) 0.203(14) 0.052(11) -0.027(11) -0.042(10)
C27C 0.131(9) 0.098(7) 0.131(9) 0.022(7) -0.015(8) -0.010(7)
C28C 0.139(10) 0.113(8) 0.163(11) 0.038(8) -0.027(9) 0.006(7)
C29C 0.178(12) 0.112(9) 0.197(13) 0.028(10) -0.024(11) -0.034(9)
C30C 0.181(14) 0.158(12) 0.207(15) 0.032(12) -0.014(13) -0.021(11)
C31C 0.186(14) 0.158(12) 0.196(15) 0.047(12) -0.009(13) 0.011(11)
C32C 0.171(13) 0.154(12) 0.200(14) 0.045(11) -0.030(12) 0.023(11)
C33C 0.156(12) 0.155(11) 0.179(13) 0.048(11) -0.032(11) 0.016(10)
O1D 0.32(2) 0.181(13) 0.257(18) 0.054(13) 0.175(16) 0.063(14)
O2D 0.232(14) 0.140(9) 0.219(14) 0.038(9) 0.115(12) 0.027(9)
O3D 0.143(12) 0.27(2) 0.42(3) 0.03(2) 0.074(15) 0.035(14)
O4D 0.149(13) 0.29(2) 0.46(3) -0.09(2) 0.082(17) 0.043(14)
N1D 0.148(8) 0.115(7) 0.117(7) 0.008(6) 0.023(7) 0.009(6)
N2D 0.120(7) 0.108(6) 0.110(7) 0.011(5) 0.014(6) 0.009(6)
N3D 0.137(8) 0.115(7) 0.141(8) 0.003(7) 0.013(7) 0.027(6)
N4D 0.146(8) 0.114(7) 0.137(8) -0.002(6) -0.006(7) 0.041(6)
C1D 0.122(8) 0.115(8) 0.109(8) -0.010(7) 0.008(7) 0.017(7)
C2D 0.127(8) 0.126(8) 0.113(8) 0.013(7) 0.023(7) 0.000(7)
C3D 0.147(9) 0.137(9) 0.122(9) 0.009(8) 0.036(8) 0.008(8)
C4D 0.156(11) 0.148(10) 0.144(11) 0.013(9) 0.055(9) 0.004(9)
C5D 0.165(10) 0.144(10) 0.158(10) 0.031(9) 0.066(9) 0.013(9)
C6D 0.155(11) 0.141(10) 0.140(11) 0.025(9) 0.055(9) 0.000(9)
C7D 0.143(10) 0.136(9) 0.129(10) 0.024(8) 0.031(8) -0.004(8)
C8D 0.190(13) 0.140(11) 0.189(13) 0.031(11) 0.104(11) 0.026(11)
C9D 0.137(10) 0.118(9) 0.112(9) 0.000(7) -0.004(8) 0.025(8)
C10D 0.128(9) 0.135(9) 0.147(10) -0.027(8) 0.001(8) 0.049(8)
C11D 0.138(9) 0.146(9) 0.152(10) -0.017(9) 0.019(8) 0.042(9)
C12D 0.161(12) 0.159(11) 0.198(13) -0.019(11) 0.027(11) 0.044(10)
C13D 0.140(10) 0.195(12) 0.246(14) -0.019(12) 0.047(10) 0.068(10)
C14D 0.142(11) 0.185(12) 0.217(14) -0.024(12) 0.028(11) 0.067(11)
C15D 0.148(11) 0.140(10) 0.183(13) -0.029(10) 0.008(10) 0.047(9)
C16D 0.153(13) 0.226(17) 0.325(18) -0.033(17) 0.061(14) 0.073(14)
C17D 0.157(10) 0.123(9) 0.123(9) -0.001(8) 0.044(9) 0.028(8)
C18D 0.161(11) 0.152(11) 0.167(12) 0.006(10) 0.053(11) 0.034(10)
C19D 0.149(11) 0.132(10) 0.169(12) 0.011(9) 0.024(10) 0.033(9)
C20D 0.117(8) 0.109(8) 0.120(9) 0.011(7) -0.008(7) 0.020(7)
C21D 0.129(9) 0.117(8) 0.147(10) 0.020(8) -0.005(8) 0.002(7)
C22D 0.141(11) 0.151(11) 0.165(13) 0.026(10) -0.004(10) -0.002(9)
C23D 0.173(13) 0.176(13) 0.201(15) 0.033(12) -0.010(12) 0.013(11)
C24D 0.182(14) 0.183(14) 0.229(17) 0.032(14) -0.010(13) 0.036(12)
C25D 0.189(14) 0.169(13) 0.237(17) 0.004(13) 0.004(13) 0.035(12)
C26D 0.159(12) 0.130(10) 0.206(14) 0.000(10) 0.006(11) 0.028(9)
C27D 0.175(12) 0.126(10) 0.141(11) 0.009(9) 0.012(10) 0.056(9)
C28D 0.219(13) 0.159(10) 0.148(11) 0.022(10) 0.041(10) 0.093(10)
C29D 0.259(16) 0.163(12) 0.189(14) 0.033(12) 0.058(13) 0.095(13)
C30D 0.290(19) 0.188(14) 0.215(17) 0.051(13) 0.066(15) 0.119(14)
C31D 0.304(19) 0.217(15) 0.188(16) 0.051(14) 0.062(14) 0.131(15)
C32D 0.283(18) 0.219(15) 0.174(14) 0.026(13) 0.057(14) 0.125(15)
C33D 0.241(16) 0.195(13) 0.153(13) 0.027(11) 0.035(12) 0.121(12)
O1E 0.41(2) 0.264(18) 0.173(14) -0.061(12) -0.110(16) 0.188(17)
O2E 0.232(14) 0.167(10) 0.157(10) -0.038(8) -0.083(10) 0.091(10)
O3E 0.264(19) 0.31(2) 0.116(10) 0.014(13) 0.007(11) -0.009(17)
O4E 0.182(12) 0.291(17) 0.139(10) -0.028(11) 0.015(9) 0.043(12)
N1E 0.143(8) 0.139(8) 0.122(8) -0.022(6) -0.025(7) 0.045(7)
N2E 0.132(7) 0.122(7) 0.111(7) -0.005(6) -0.008(6) 0.030(6)
N3E 0.149(8) 0.142(8) 0.095(6) 0.002(6) -0.005(6) 0.047(7)
N4E 0.151(8) 0.133(7) 0.102(7) -0.014(6) -0.007(6) 0.043(7)
C1E 0.122(9) 0.128(9) 0.100(8) -0.019(7) -0.009(7) 0.009(7)
C2E 0.152(9) 0.127(8) 0.111(8) -0.001(7) -0.032(7) 0.040(7)
C3E 0.167(10) 0.148(9) 0.118(9) -0.020(8) -0.034(8) 0.064(8)
C4E 0.197(12) 0.174(11) 0.126(10) -0.027(9) -0.050(10) 0.078(10)
C5E 0.212(12) 0.180(11) 0.142(10) -0.017(9) -0.059(10) 0.080(10)
C6E 0.176(12) 0.149(10) 0.141(11) -0.009(9) -0.047(10) 0.065(9)
C7E 0.158(11) 0.130(9) 0.131(10) -0.009(8) -0.040(9) 0.042(8)
C8E 0.237(15) 0.188(13) 0.151(12) -0.042(11) -0.084(12) 0.098(12)
C9E 0.123(9) 0.140(9) 0.098(8) -0.005(7) -0.023(7) 0.038(7)
C10E 0.163(10) 0.153(9) 0.099(8) -0.013(8) 0.013(8) 0.040(8)
C11E 0.153(9) 0.151(9) 0.099(8) -0.012(7) 0.004(8) 0.044(8)
C12E 0.179(12) 0.189(12) 0.106(9) -0.007(9) 0.004(9) 0.067(10)
C13E 0.176(11) 0.221(13) 0.109(9) -0.015(10) 0.012(9) 0.061(10)
C14E 0.188(12) 0.202(13) 0.109(9) -0.030(10) 0.004(10) 0.060(11)
C15E 0.190(12) 0.182(12) 0.124(10) -0.025(10) 0.002(10) 0.046(11)
C16E 0.174(12) 0.259(16) 0.116(11) -0.034(12) 0.007(10) 0.040(13)
C17E 0.180(12) 0.168(11) 0.125(10) -0.027(9) -0.034(9) 0.061(10)
C18E 0.219(14) 0.186(12) 0.113(10) -0.009(10) -0.014(10) 0.076(11)
C19E 0.201(13) 0.167(11) 0.105(9) 0.011(9) 0.006(10) 0.056(10)
C20E 0.129(9) 0.114(8) 0.134(10) -0.004(8) -0.015(8) 0.012(7)
C21E 0.145(10) 0.131(10) 0.179(11) -0.001(9) -0.009(10) 0.035(8)
C22E 0.170(13) 0.173(13) 0.202(14) -0.007(12) 0.044(12) 0.039(11)
C23E 0.180(14) 0.195(14) 0.226(16) 0.003(13) 0.049(13) 0.025(13)
C24E 0.180(14) 0.196(15) 0.220(16) -0.015(14) 0.048(13) 0.054(12)
C25E 0.195(15) 0.193(15) 0.227(15) -0.046(13) 0.032(14) 0.045(12)
C26E 0.176(13) 0.166(12) 0.213(15) -0.037(12) -0.004(12) 0.055(11)
C27E 0.195(12) 0.147(10) 0.113(9) -0.018(8) -0.006(9) 0.051(10)
C28E 0.213(13) 0.198(13) 0.126(9) -0.028(10) 0.002(11) 0.099(11)
C29E 0.257(17) 0.233(16) 0.170(13) -0.020(13) 0.003(14) 0.124(14)
C30E 0.260(18) 0.282(18) 0.200(14) -0.013(15) -0.015(16) 0.129(15)
C31E 0.204(16) 0.290(19) 0.183(14) -0.018(15) -0.012(14) 0.121(15)
C32E 0.193(14) 0.284(18) 0.156(13) -0.018(14) -0.003(12) 0.098(14)
C33E 0.176(14) 0.236(16) 0.124(10) -0.029(11) 0.004(11) 0.098(12)
Na1 0.221(13) 0.368(17) 0.248(14) 0.023(13) -0.027(12) -0.031(13)
O1W 0.164(18) 0.32(3) 0.21(2) -0.05(2) -0.085(17) 0.014(18)
O2W 0.48(8) 0.34(5) 0.32(6) -0.01(4) 0.01(5) -0.06(5)
O3W 0.221(13) 0.368(17) 0.248(14) 0.023(13) -0.027(12) -0.031(13)
O4W 0.29(10) 0.31(10) 0.22(8) -0.10(7) 0.03(7) -0.06(8)
O5W 0.20(3) 0.30(4) 0.23(4) -0.03(3) 0.02(3) -0.05(3)
O6W 0.36(4) 0.31(4) 0.18(3) 0.05(3) -0.02(3) 0.01(3)
O7W 0.38(3) 0.147(12) 0.28(2) -0.032(13) 0.11(2) -0.042(15)
O8W 0.17(3) 0.28(4) 0.26(4) -0.04(3) 0.06(3) -0.06(3)

loop_
_atom_type_symbol
_atom_type_description
_atom_type_scat_dispersion_real
_atom_type_scat_dispersion_imag
_atom_type_scat_source
C C 0.0181 0.0091 'International Tables Vol C Tables 4.2.6.8 and 6.1.1.4'
H H 0.0000 0.0000 'International Tables Vol C Tables 4.2.6.8 and 6.1.1.4'
Au Au -4.4197 7.2980 'International Tables Vol C Tables 4.2.6.8 and 6.1.1.4'
Cl Cl 0.3639 0.7018 'International Tables Vol C Tables 4.2.6.8 and 6.1.1.4'
N N 0.0311 0.0180 'International Tables Vol C Tables 4.2.6.8 and 6.1.1.4'
Na Na 0.1353 0.1239 'International Tables Vol C Tables 4.2.6.8 and 6.1.1.4'
O O 0.0492 0.0322 'International Tables Vol C Tables 4.2.6.8 and 6.1.1.4'

loop_
_geom_angle_atom_site_label_1
_geom_angle_atom_site_label_2
_geom_angle_atom_site_label_3
_geom_angle
_geom_angle_site_symmetry_1
_geom_angle_site_symmetry_3
_geom_angle_publ_flag
Au2 Au1 Au3 179.81(3) . . ?
Au2 Au1 Au12 63.92(2) . . ?
Au3 Au1 Au12 116.01(2) . . ?
Au2 Au1 Au4 63.46(2) . . ?
Au3 Au1 Au4 116.35(3) . . ?
Au12 Au1 Au4 63.97(2) . . ?
Au2 Au1 Au9 116.83(2) . . ?
Au3 Au1 Au9 63.241(19) . . ?
Au12 Au1 Au9 178.82(3) . . ?
Au4 Au1 Au9 115.41(3) . . ?
Au2 Au1 Au7 115.97(3) . . ?
Au3 Au1 Au7 63.89(2) . . ?
Au12 Au1 Au7 115.79(3) . . ?
Au4 Au1 Au7 62.43(2) . . ?
Au9 Au1 Au7 63.12(2) . . ?
Au2 Au1 Au5 116.80(2) . . ?
Au3 Au1 Au5 63.05(2) . . ?
Au12 Au1 Au5 62.55(2) . . ?
Au4 Au1 Au5 64.53(2) . . ?
Au9 Au1 Au5 116.31(2) . . ?
Au7 Au1 Au5 64.21(2) . . ?
Au2 Au1 Au10 63.37(2) . . ?
Au3 Au1 Au10 116.78(3) . . ?
Au12 Au1 Au10 63.14(2) . . ?
Au4 Au1 Au10 116.50(2) . . ?
Au9 Au1 Au10 117.95(3) . . ?
Au7 Au1 Au10 178.87(3) . . ?
Au5 Au1 Au10 115.14(3) . . ?
Au2 Au1 Au11 116.46(3) . . ?
Au3 Au1 Au11 63.73(2) . . ?
Au12 Au1 Au11 117.27(3) . . ?
Au4 Au1 Au11 178.67(3) . . ?
Au9 Au1 Au11 63.37(2) . . ?
Au7 Au1 Au11 116.86(2) . . ?
Au5 Au1 Au11 116.33(3) . . ?
Au10 Au1 Au11 64.22(2) . . ?
Au2 Au1 Au8 63.80(2) . . ?
Au3 Au1 Au8 116.36(2) . . ?
Au12 Au1 Au8 116.86(2) . . ?
Au4 Au1 Au8 117.04(2) . . ?
Au9 Au1 Au8 64.29(2) . . ?
Au7 Au1 Au8 117.35(2) . . ?
Au5 Au1 Au8 178.08(3) . . ?
Au10 Au1 Au8 63.32(2) . . ?
Au11 Au1 Au8 62.13(2) . . ?
Au2 Au1 Au6 63.469(19) . . ?
Au3 Au1 Au6 116.49(2) . . ?
Au12 Au1 Au6 117.63(2) . . ?
Au4 Au1 Au6 64.11(2) . . ?
Au9 Au1 Au6 62.476(19) . . ?
Au7 Au1 Au6 63.86(2) . . ?
Au5 Au1 Au6 118.77(3) . . ?
Au10 Au1 Au6 116.16(3) . . ?
Au11 Au1 Au6 114.60(2) . . ?
Au8 Au1 Au6 63.15(2) . . ?
Au2 Au1 Au13 116.97(2) . . ?
Au3 Au1 Au13 63.08(2) . . ?
Au12 Au1 Au13 64.40(2) . . ?
Au4 Au1 Au13 118.70(3) . . ?
Au9 Au1 Au13 115.54(2) . . ?
Au7 Au1 Au13 117.46(3) . . ?
Au5 Au1 Au13 63.78(2) . . ?
Au10 Au1 Au13 62.58(2) . . ?
Au11 Au1 Au13 62.58(2) . . ?
Au8 Au1 Au13 114.30(3) . . ?
Au6 Au1 Au13 177.15(3) . . ?
Cl1 Au2 Au1 179.70(9) . . ?
Cl1 Au2 Au10 120.89(8) . . ?
Au1 Au2 Au10 58.957(19) . . ?
Cl1 Au2 Au4 121.17(8) . . ?
Au1 Au2 Au4 58.805(19) . . ?
Au10 Au2 Au4 108.99(2) . . ?
Cl1 Au2 Au6 121.24(8) . . ?
Au1 Au2 Au6 59.033(18) . . ?
Au10 Au2 Au6 108.88(2) . . ?
Au4 Au2 Au6 61.07(2) . . ?
Cl1 Au2 Au12 121.17(8) . . ?
Au1 Au2 Au12 58.543(18) . . ?
Au10 Au2 Au12 59.94(2) . . ?
Au4 Au2 Au12 60.63(2) . . ?
Au6 Au2 Au12 109.41(2) . . ?
Cl1 Au2 Au8 121.34(8) . . ?
Au1 Au2 Au8 58.851(19) . . ?
Au10 Au2 Au8 60.240(18) . . ?
Au4 Au2 Au8 109.06(2) . . ?
Au6 Au2 Au8 60.086(19) . . ?
Au12 Au2 Au8 108.36(2) . . ?
Cl2 Au3 Au1 179.72(10) . . ?
Cl2 Au3 Au5 120.71(9) . . ?
Au1 Au3 Au5 59.055(19) . . ?
Cl2 Au3 Au9 121.37(8) . . ?
Au1 Au3 Au9 58.919(18) . . ?
Au5 Au3 Au9 109.39(2) . . ?
Cl2 Au3 Au13 120.50(8) . . ?
Au1 Au3 Au13 59.281(19) . . ?
Au5 Au3 Au13 61.17(2) . . ?
Au9 Au3 Au13 108.88(2) . . ?
Cl2 Au3 Au11 121.29(10) . . ?
Au1 Au3 Au11 58.80(2) . . ?
Au5 Au3 Au11 108.95(2) . . ?
Au9 Au3 Au11 60.31(2) . . ?
Au13 Au3 Au11 59.75(2) . . ?
Cl2 Au3 Au7 121.47(9) . . ?
Au1 Au3 Au7 58.611(19) . . ?
Au5 Au3 Au7 61.10(2) . . ?
Au9 Au3 Au7 59.97(2) . . ?
Au13 Au3 Au7 109.83(2) . . ?
Au11 Au3 Au7 108.45(2) . . ?
C1A Au4 Au1 175.4(3) . . ?
C1A Au4 Au7 116.6(3) . . ?
Au1 Au4 Au7 58.864(19) . . ?
C1A Au4 Au2 125.6(3) . . ?
Au1 Au4 Au2 57.737(19) . . ?
Au7 Au4 Au2 108.20(2) . . ?
C1A Au4 Au12 125.9(3) . . ?
Au1 Au4 Au12 57.992(19) . . ?
Au7 Au4 Au12 107.91(2) . . ?
Au2 Au4 Au12 59.99(2) . . ?
C1A Au4 Au6 119.8(3) . . ?
Au1 Au4 Au6 58.173(19) . . ?
Au7 Au4 Au6 60.650(19) . . ?
Au2 Au4 Au6 59.595(19) . . ?
Au12 Au4 Au6 107.73(2) . . ?
C1A Au4 Au5 121.3(3) . . ?
Au1 Au4 Au5 57.825(19) . . ?
Au7 Au4 Au5 60.729(19) . . ?
Au2 Au4 Au5 106.59(2) . . ?
Au12 Au4 Au5 58.46(2) . . ?
Au6 Au4 Au5 108.15(2) . . ?
C9A Au5 Au1 176.0(3) . . ?
C9A Au5 Au12 117.5(3) . . ?
Au1 Au5 Au12 58.609(19) . . ?
C9A Au5 Au3 124.6(3) . . ?
Au1 Au5 Au3 57.898(19) . . ?
Au12 Au5 Au3 108.36(3) . . ?
C9A Au5 Au13 119.4(3) . . ?
Au1 Au5 Au13 58.35(2) . . ?
Au12 Au5 Au13 61.20(2) . . ?
Au3 Au5 Au13 59.57(2) . . ?
C9A Au5 Au7 125.9(3) . . ?
Au1 Au5 Au7 57.878(19) . . ?
Au12 Au5 Au7 107.34(2) . . ?
Au3 Au5 Au7 60.02(2) . . ?
Au13 Au5 Au7 107.71(2) . . ?
C9A Au5 Au4 122.2(3) . . ?
Au1 Au5 Au4 57.648(19) . . ?
Au12 Au5 Au4 60.31(2) . . ?
Au3 Au5 Au4 106.48(2) . . ?
Au13 Au5 Au4 108.33(2) . . ?
Au7 Au5 Au4 58.178(19) . . ?
C1B Au6 Au1 173.1(3) . . ?
C1B Au6 Au9 115.5(3) . . ?
Au1 Au6 Au9 58.578(18) . . ?
C1B Au6 Au2 125.0(3) . . ?
Au1 Au6 Au2 57.498(18) . . ?
Au9 Au6 Au2 108.45(2) . . ?
C1B Au6 Au8 116.3(3) . . ?
Au1 Au6 Au8 58.413(19) . . ?
Au9 Au6 Au8 61.320(19) . . ?
Au2 Au6 Au8 60.185(19) . . ?
C1B Au6 Au7 123.5(3) . . ?
Au1 Au6 Au7 57.912(19) . . ?
Au9 Au6 Au7 59.83(2) . . ?
Au2 Au6 Au7 106.21(2) . . ?
Au8 Au6 Au7 108.36(2) . . ?
C1B Au6 Au4 129.2(2) . . ?
Au1 Au6 Au4 57.712(19) . . ?
Au9 Au6 Au4 106.97(2) . . ?
Au2 Au6 Au4 59.330(19) . . ?
Au8 Au6 Au4 107.75(2) . . ?
Au7 Au6 Au4 58.420(19) . . ?
C9B Au7 Au1 177.9(3) . . ?
C9B Au7 Au4 119.2(3) . . ?
Au1 Au7 Au4 58.710(19) . . ?
C9B Au7 Au9 123.4(2) . . ?
Au1 Au7 Au9 58.415(19) . . ?
Au4 Au7 Au9 108.40(2) . . ?
C9B Au7 Au3 124.1(3) . . ?
Au1 Au7 Au3 57.501(19) . . ?
Au4 Au7 Au3 107.90(2) . . ?
Au9 Au7 Au3 59.55(2) . . ?
C9B Au7 Au6 121.4(3) . . ?
Au1 Au7 Au6 58.226(19) . . ?
Au4 Au7 Au6 60.930(19) . . ?
Au9 Au7 Au6 59.095(19) . . ?
Au3 Au7 Au6 106.63(2) . . ?
C9B Au7 Au5 121.2(3) . . ?
Au1 Au7 Au5 57.91(2) . . ?
Au4 Au7 Au5 61.092(19) . . ?
Au9 Au7 Au5 107.26(2) . . ?
Au3 Au7 Au5 58.881(19) . . ?
Au6 Au7 Au5 108.65(2) . . ?
C1C Au8 Au1 174.8(3) . . ?
C1C Au8 Au11 115.9(3) . . ?
Au1 Au8 Au11 58.896(19) . . ?
C1C Au8 Au6 125.9(2) . . ?
Au1 Au8 Au6 58.432(19) . . ?
Au11 Au8 Au6 108.06(2) . . ?
C1C Au8 Au10 119.8(3) . . ?
Au1 Au8 Au10 58.223(19) . . ?
Au11 Au8 Au10 61.359(19) . . ?
Au6 Au8 Au10 108.00(2) . . ?
C1C Au8 Au2 126.7(3) . . ?
Au1 Au8 Au2 57.345(18) . . ?
Au11 Au8 Au2 108.29(2) . . ?
Au6 Au8 Au2 59.729(19) . . ?
Au10 Au8 Au2 59.513(18) . . ?
C1C Au8 Au9 120.9(3) . . ?
Au1 Au8 Au9 57.687(18) . . ?
Au11 Au8 Au9 60.056(19) . . ?
Au6 Au8 Au9 58.782(19) . . ?
Au10 Au8 Au9 108.10(2) . . ?
Au2 Au8 Au9 106.10(2) . . ?
C9C Au9 Au1 176.0(2) . . ?
C9C Au9 Au6 117.8(2) . . ?
Au1 Au9 Au6 58.947(19) . . ?
C9C Au9 Au3 123.5(3) . . ?
Au1 Au9 Au3 57.841(18) . . ?
Au6 Au9 Au3 108.94(2) . . ?
C9C Au9 Au7 118.3(3) . . ?
Au1 Au9 Au7 58.461(19) . . ?
Au6 Au9 Au7 61.078(19) . . ?
Au3 Au9 Au7 60.48(2) . . ?
C9C Au9 Au11 125.6(2) . . ?
Au1 Au9 Au11 58.449(18) . . ?
Au6 Au9 Au11 107.72(2) . . ?
Au3 Au9 Au11 60.25(2) . . ?
Au7 Au9 Au11 108.81(2) . . ?
C9C Au9 Au8 123.1(3) . . ?
Au1 Au9 Au8 58.025(18) . . ?
Au6 Au9 Au8 59.898(19) . . ?
Au3 Au9 Au8 106.79(2) . . ?
Au7 Au9 Au8 108.22(2) . . ?
Au11 Au9 Au8 58.522(19) . . ?
C1D Au10 Au1 174.6(3) . . ?
C1D Au10 Au13 116.0(3) . . ?
Au1 Au10 Au13 58.94(2) . . ?
C1D Au10 Au2 125.3(3) . . ?
Au1 Au10 Au2 57.674(19) . . ?
Au13 Au10 Au2 109.03(2) . . ?
C1D Au10 Au12 118.3(3) . . ?
Au1 Au10 Au12 58.297(19) . . ?
Au13 Au10 Au12 61.49(2) . . ?
Au2 Au10 Au12 60.349(19) . . ?
C1D Au10 Au8 126.7(2) . . ?
Au1 Au10 Au8 58.460(19) . . ?
Au13 Au10 Au8 107.41(2) . . ?
Au2 Au10 Au8 60.247(19) . . ?
Au12 Au10 Au8 108.70(2) . . ?
C1D Au10 Au11 122.1(3) . . ?
Au1 Au10 Au11 57.965(19) . . ?
Au13 Au10 Au11 59.332(19) . . ?
Au2 Au10 Au11 106.64(2) . . ?
Au12 Au10 Au11 107.99(2) . . ?
Au8 Au10 Au11 58.537(18) . . ?
C9D Au11 Au1 176.1(3) . . ?
C9D Au11 Au8 117.3(3) . . ?
Au1 Au11 Au8 58.979(19) . . ?
C9D Au11 Au13 124.7(3) . . ?
Au1 Au11 Au13 58.858(19) . . ?
Au8 Au11 Au13 108.63(2) . . ?
C9D Au11 Au3 125.0(3) . . ?
Au1 Au11 Au3 57.472(19) . . ?
Au8 Au11 Au3 108.43(2) . . ?
Au13 Au11 Au3 59.75(2) . . ?
C9D Au11 Au9 119.8(3) . . ?
Au1 Au11 Au9 58.185(19) . . ?
Au8 Au11 Au9 61.423(19) . . ?
Au13 Au11 Au9 108.17(3) . . ?
Au3 Au11 Au9 59.43(2) . . ?
C9D Au11 Au10 121.8(3) . . ?
Au1 Au11 Au10 57.812(18) . . ?
Au8 Au11 Au10 60.104(19) . . ?
Au13 Au11 Au10 59.249(19) . . ?
Au3 Au11 Au10 106.36(2) . . ?
Au9 Au11 Au10 108.18(2) . . ?
C1E Au12 Au1 175.0(3) . . ?
C1E Au12 Au5 116.2(3) . . ?
Au1 Au12 Au5 58.841(19) . . ?
C1E Au12 Au10 125.6(3) . . ?
Au1 Au12 Au10 58.558(19) . . ?
Au5 Au12 Au10 108.29(2) . . ?
C1E Au12 Au2 126.3(3) . . ?
Au1 Au12 Au2 57.532(18) . . ?
Au5 Au12 Au2 108.31(2) . . ?
Au10 Au12 Au2 59.715(19) . . ?
C1E Au12 Au4 120.1(3) . . ?
Au1 Au12 Au4 58.039(19) . . ?
Au5 Au12 Au4 61.23(2) . . ?
Au10 Au12 Au4 107.81(2) . . ?
Au2 Au12 Au4 59.38(2) . . ?
C1E Au12 Au13 120.6(3) . . ?
Au1 Au12 Au13 58.148(18) . . ?
Au5 Au12 Au13 60.43(2) . . ?
Au10 Au12 Au13 59.054(19) . . ?
Au2 Au12 Au13 106.62(2) . . ?
Au4 Au12 Au13 108.44(2) . . ?
C9E Au13 Au1 174.3(3) . . ?
C9E Au13 Au10 117.0(3) . . ?
Au1 Au13 Au10 58.479(19) . . ?
C9E Au13 Au11 116.7(2) . . ?
Au1 Au13 Au11 58.558(19) . . ?
Au10 Au13 Au11 61.419(19) . . ?
C9E Au13 Au3 123.9(3) . . ?
Au1 Au13 Au3 57.637(19) . . ?
Au10 Au13 Au3 108.64(2) . . ?
Au11 Au13 Au3 60.50(2) . . ?
C9E Au13 Au5 127.9(3) . . ?
Au1 Au13 Au5 57.87(2) . . ?
Au10 Au13 Au5 106.95(2) . . ?
Au11 Au13 Au5 108.03(2) . . ?
Au3 Au13 Au5 59.26(2) . . ?
C9E Au13 Au12 124.4(3) . . ?
Au1 Au13 Au12 57.450(18) . . ?
Au10 Au13 Au12 59.457(19) . . ?
Au11 Au13 Au12 108.04(2) . . ?
Au3 Au13 Au12 105.87(2) . . ?
Au5 Au13 Au12 58.370(19) . . ?
C8A O1A Na1 104.5(15) . . ?
C8A O2A Na1 87.9(16) . . ?
C16A O4A H4A 109.5 . . ?
C40A O6A H6A 109.5 . . ?
C47A O8A H8A 109.5 . . ?
C1A N1A C3A 109.8(14) . . ?
C1A N1A C17A 128.9(17) . . ?
C3A N1A C17A 121.1(18) . . ?
C1A N2A C2A 109.4(16) . . ?
C1A N2A C20A 121.4(16) . . ?
C2A N2A C20A 128.9(18) . . ?
C9A N3A C11A 111.7(13) . . ?
C9A N3A C19A 120.2(15) . . ?
C11A N3A C19A 128.1(16) . . ?
C9A N4A C10A 110.4(14) . . ?
C9A N4A C27A 126.2(18) . . ?
C10A N4A C27A 123(2) . . ?
C1A N5A C35A 112(2) . . ?
C1A N5A C48A 120(3) . . ?
C35A N5A C48A 128(3) . . ?
C1A N6A C34A 119(3) . . ?
C1A N6A C51A 133(3) . . ?
C34A N6A C51A 108(3) . . ?
C9A N7A C42A 113(2) . . ?
C9A N7A C50A 136(3) . . ?
C42A N7A C50A 111(3) . . ?
C9A N8A C41A 109(2) . . ?
C9A N8A C58A 120(4) . . ?
C41A N8A C58A 131(4) . . ?
N5A C1A N6A 100(3) . . ?
N2A C1A N1A 107.3(15) . . ?
N5A C1A Au4 129.5(13) . . ?
N2A C1A Au4 127.2(10) . . ?
N6A C1A Au4 128.3(15) . . ?
N1A C1A Au4 125.5(9) . . ?
N2A C2A C3A 107.5(15) . . ?
N2A C2A C7A 132.5(15) . . ?
C3A C2A C7A 120.0 . . ?
C2A C3A C4A 120.0 . . ?
C2A C3A N1A 106.0(14) . . ?
C4A C3A N1A 134.0(14) . . ?
C3A C4A C5A 120.0 . . ?
C3A C4A H4AA 120.0 . . ?
C5A C4A H4AA 120.0 . . ?
C6A C5A C4A 120.0 . . ?
C6A C5A C8A 120.6(7) . . ?
C4A C5A C8A 119.2(7) . . ?
C5A C6A C7A 120.0 . . ?
C5A C6A H6AA 120.0 . . ?
C7A C6A H6AA 120.0 . . ?
C6A C7A C2A 120.0 . . ?
C6A C7A H7A 120.0 . . ?
C2A C7A H7A 120.0 . . ?
O1A C8A O2A 121(2) . . ?
O1A C8A C5A 119.7(13) . . ?
O2A C8A C5A 119.3(14) . . ?
N8A C9A N7A 105(2) . . ?
N3A C9A N4A 105.3(13) . . ?
N8A C9A Au5 131.6(13) . . ?
N7A C9A Au5 122.1(12) . . ?
N3A C9A Au5 127.9(9) . . ?
N4A C9A Au5 126.0(9) . . ?
C11A C10A C15A 120.0 . . ?
C11A C10A N4A 107.5(13) . . ?
C15A C10A N4A 132.5(13) . . ?
C10A C11A C12A 120.0 . . ?
C10A C11A N3A 105.1(12) . . ?
C12A C11A N3A 134.9(12) . . ?
C13A C12A C11A 120.0 . . ?
C13A C12A H12A 120.0 . . ?
C11A C12A H12A 120.0 . . ?
C12A C13A C14A 120.0 . . ?
C12A C13A C16A 120.8(7) . . ?
C14A C13A C16A 119.2(7) . . ?
C13A C14A C15A 120.0 . . ?
C13A C14A H14A 120.0 . . ?
C15A C14A H14A 120.0 . . ?
C14A C15A C10A 120.0 . . ?
C14A C15A H15A 120.0 . . ?
C10A C15A H15A 120.0 . . ?
O3A C16A O4A 128.0(18) . . ?
O3A C16A C13A 118.8(12) . . ?
O4A C16A C13A 113.2(11) . . ?
N1A C17A C18A 115.3(17) . . ?
N1A C17A H17A 108.5 . . ?
C18A C17A H17A 108.5 . . ?
N1A C17A H17B 108.5 . . ?
C18A C17A H17B 108.5 . . ?
H17A C17A H17B 107.5 . . ?
C19A C18A C17A 113.9(14) . . ?
C19A C18A H18A 108.8 . . ?
C17A C18A H18A 108.8 . . ?
C19A C18A H18B 108.8 . . ?
C17A C18A H18B 108.8 . . ?
H18A C18A H18B 107.7 . . ?
N3A C19A C18A 109.3(16) . . ?
N3A C19A H19A 109.8 . . ?
C18A C19A H19A 109.8 . . ?
N3A C19A H19B 109.8 . . ?
C18A C19A H19B 109.8 . . ?
H19A C19A H19B 108.3 . . ?
N2A C20A C21A 121.6(13) . . ?
N2A C20A H20A 106.9 . . ?
C21A C20A H20A 106.9 . . ?
N2A C20A H20B 106.9 . . ?
C21A C20A H20B 106.9 . . ?
H20A C20A H20B 106.7 . . ?
C22A C21A C26A 120.0 . . ?
C22A C21A C20A 119.3(8) . . ?
C26A C21A C20A 120.7(8) . . ?
C21A C22A C23A 120.0 . . ?
C21A C22A H22A 120.0 . . ?
C23A C22A H22A 120.0 . . ?
C24A C23A C22A 120.0 . . ?
C24A C23A H23A 120.0 . . ?
C22A C23A H23A 120.0 . . ?
C25A C24A C23A 120.0 . . ?
C25A C24A H24A 120.0 . . ?
C23A C24A H24A 120.0 . . ?
C24A C25A C26A 120.0 . . ?
C24A C25A H25A 120.0 . . ?
C26A C25A H25A 120.0 . . ?
C25A C26A C21A 120.0 . . ?
C25A C26A H26A 120.0 . . ?
C21A C26A H26A 120.0 . . ?
N4A C27A C28A 112.4(15) . . ?
N4A C27A H27A 109.1 . . ?
C28A C27A H27A 109.1 . . ?
N4A C27A H27B 109.1 . . ?
C28A C27A H27B 109.1 . . ?
H27A C27A H27B 107.9 . . ?
C29A C28A C33A 120.0 . . ?
C29A C28A C27A 119.2(8) . . ?
C33A C28A C27A 120.8(8) . . ?
C30A C29A C28A 120.0 . . ?
C30A C29A H29A 120.0 . . ?
C28A C29A H29A 120.0 . . ?
C29A C30A C31A 120.0 . . ?
C29A C30A H30A 120.0 . . ?
C31A C30A H30A 120.0 . . ?
C30A C31A C32A 120.0 . . ?
C30A C31A H31A 120.0 . . ?
C32A C31A H31A 120.0 . . ?
C31A C32A C33A 120.0 . . ?
C31A C32A H32A 120.0 . . ?
C33A C32A H32A 120.0 . . ?
C32A C33A C28A 120.0 . . ?
C32A C33A H33A 120.0 . . ?
C28A C33A H33A 120.0 . . ?
N6A C34A C35A 99(3) . . ?
N6A C34A C39A 141(3) . . ?
C35A C34A C39A 120.0 . . ?
N5A C35A C34A 110(2) . . ?
N5A C35A C36A 130(2) . . ?
C34A C35A C36A 120.0 . . ?
C37A C36A C35A 120.0 . . ?
C37A C36A H36A 120.0 . . ?
C35A C36A H36A 120.0 . . ?
C36A C37A C38A 120.0 . . ?
C36A C37A C40A 119.2(8) . . ?
C38A C37A C40A 120.8(8) . . ?
C39A C38A C37A 120.0 . . ?
C39A C38A H38A 120.0 . . ?
C37A C38A H38A 120.0 . . ?
C38A C39A C34A 120.0 . . ?
C38A C39A H39A 120.0 . . ?
C34A C39A H39A 120.0 . . ?
O5A C40A O6A 140(3) . . ?
O5A C40A C37A 112(2) . . ?
O6A C40A C37A 107.8(18) . . ?
C42A C41A C46A 120.0 . . ?
C42A C41A N8A 109(2) . . ?
C46A C41A N8A 131(2) . . ?
C41A C42A C43A 120.0 . . ?
C41A C42A N7A 103(2) . . ?
C43A C42A N7A 137(2) . . ?
C44A C43A C42A 120.0 . . ?
C44A C43A H43A 120.0 . . ?
C42A C43A H43A 120.0 . . ?
C43A C44A C45A 120.0 . . ?
C43A C44A C47A 120.1(8) . . ?
C45A C44A C47A 119.9(8) . . ?
C44A C45A C46A 120.0 . . ?
C44A C45A H45A 120.0 . . ?
C46A C45A H45A 120.0 . . ?
C45A C46A C41A 120.0 . . ?
C45A C46A H46A 120.0 . . ?
C41A C46A H46A 120.0 . . ?
O7A C47A O8A 148(5) . . ?
O7A C47A C44A 108(3) . . ?
O8A C47A C44A 104(2) . . ?
N5A C48A C49A 114(3) . . ?
N5A C48A H48A 108.7 . . ?
C49A C48A H48A 108.7 . . ?
N5A C48A H48B 108.7 . . ?
C49A C48A H48B 108.7 . . ?
H48A C48A H48B 107.6 . . ?
C48A C49A C50A 111.1(15) . . ?
C48A C49A H49A 109.4 . . ?
C50A C49A H49A 109.4 . . ?
C48A C49A H49B 109.4 . . ?
C50A C49A H49B 109.4 . . ?
H49A C49A H49B 108.0 . . ?
N7A C50A C49A 115(3) . . ?
N7A C50A H50A 108.5 . . ?
C49A C50A H50A 108.5 . . ?
N7A C50A H50B 108.5 . . ?
C49A C50A H50B 108.5 . . ?
H50A C50A H50B 107.5 . . ?
N6A C51A C52A 106.5(15) . . ?
N6A C51A H51A 110.4 . . ?
C52A C51A H51A 110.4 . . ?
N6A C51A H51B 110.4 . . ?
C52A C51A H51B 110.4 . . ?
H51A C51A H51B 108.6 . . ?
C53A C52A C57A 120.0 . . ?
C53A C52A C51A 120.1(9) . . ?
C57A C52A C51A 119.2(9) . . ?
C54A C53A C52A 120.0 . . ?
C54A C53A H53A 120.0 . . ?
C52A C53A H53A 120.0 . . ?
C53A C54A C55A 120.0 . . ?
C53A C54A H54A 120.0 . . ?
C55A C54A H54A 120.0 . . ?
C56A C55A C54A 120.0 . . ?
C56A C55A H55A 120.0 . . ?
C54A C55A H55A 120.0 . . ?
C55A C56A C57A 120.0 . . ?
C55A C56A H56A 120.0 . . ?
C57A C56A H56A 120.0 . . ?
C56A C57A C52A 120.0 . . ?
C56A C57A H57A 120.0 . . ?
C52A C57A H57A 120.0 . . ?
N8A C58A C59A 115(3) . . ?
N8A C58A H58A 108.6 . . ?
C59A C58A H58A 108.6 . . ?
N8A C58A H58B 108.6 . . ?
C59A C58A H58B 108.6 . . ?
H58A C58A H58B 107.6 . . ?
C60A C59A C64A 120.0 . . ?
C60A C59A C58A 119.8(8) . . ?
C64A C59A C58A 120.1(8) . . ?
C59A C60A C61A 120.0 . . ?
C59A C60A H60A 120.0 . . ?
C61A C60A H60A 120.0 . . ?
C62A C61A C60A 120.0 . . ?
C62A C61A H61A 120.0 . . ?
C60A C61A H61A 120.0 . . ?
C61A C62A C63A 120.0 . . ?
C61A C62A H62A 120.0 . . ?
C63A C62A H62A 120.0 . . ?
C64A C63A C62A 120.0 . . ?
C64A C63A H63A 120.0 . . ?
C62A C63A H63A 120.0 . . ?
C63A C64A C59A 120.0 . . ?
C63A C64A H64A 120.0 . . ?
C59A C64A H64A 120.0 . . ?
C8B O2B H2B 109.5 . . ?
C16B O4B H4B 109.5 . . ?
C1B N1B C3B 110.5(10) . . ?
C1B N1B C17B 126.2(10) . . ?
C3B N1B C17B 123.4(11) . . ?
C1B N2B C2B 112.1(10) . . ?
C1B N2B C20B 126.3(10) . . ?
C2B N2B C20B 121.7(11) . . ?
C9B N3B C11B 110.1(9) . . ?
C9B N3B C19B 126.9(10) . . ?
C11B N3B C19B 122.9(11) . . ?
C9B N4B C10B 112.2(10) . . ?
C9B N4B C27B 126.3(10) . . ?
C10B N4B C27B 121.5(11) . . ?
N2B C1B N1B 105.1(10) . . ?
N2B C1B Au6 127.1(8) . . ?
N1B C1B Au6 127.8(8) . . ?
N2B C2B C3B 105.3(8) . . ?
N2B C2B C7B 134.7(8) . . ?
C3B C2B C7B 120.0 . . ?
N1B C3B C4B 132.9(8) . . ?
N1B C3B C2B 107.1(8) . . ?
C4B C3B C2B 120.0 . . ?
C5B C4B C3B 120.0 . . ?
C5B C4B H4BA 120.0 . . ?
C3B C4B H4BA 120.0 . . ?
C4B C5B C6B 120.0 . . ?
C4B C5B C8B 120.2(6) . . ?
C6B C5B C8B 119.7(6) . . ?
C5B C6B C7B 120.0 . . ?
C5B C6B H6B 120.0 . . ?
C7B C6B H6B 120.0 . . ?
C6B C7B C2B 120.0 . . ?
C6B C7B H7B 120.0 . . ?
C2B C7B H7B 120.0 . . ?
O1B C8B O2B 126.9(15) . . ?
O1B C8B C5B 118.6(11) . . ?
O2B C8B C5B 114.4(10) . . ?
N4B C9B N3B 105.3(10) . . ?
N4B C9B Au7 126.1(8) . . ?
N3B C9B Au7 128.5(8) . . ?
N4B C10B C11B 104.9(8) . . ?
N4B C10B C15B 135.1(8) . . ?
C11B C10B C15B 120.0 . . ?
N3B C11B C12B 132.6(7) . . ?
N3B C11B C10B 107.4(7) . . ?
C12B C11B C10B 120.0 . . ?
C11B C12B C13B 120.0 . . ?
C11B C12B H12B 120.0 . . ?
C13B C12B H12B 120.0 . . ?
C14B C13B C12B 120.0 . . ?
C14B C13B C16B 121.3(6) . . ?
C12B C13B C16B 118.6(6) . . ?
C13B C14B C15B 120.0 . . ?
C13B C14B H14B 120.0 . . ?
C15B C14B H14B 120.0 . . ?
C14B C15B C10B 120.0 . . ?
C14B C15B H15B 120.0 . . ?
C10B C15B H15B 120.0 . . ?
O3B C16B O4B 127.8(13) . . ?
O3B C16B C13B 117.6(10) . . ?
O4B C16B C13B 114.7(9) . . ?
N1B C17B C18B 116.5(12) . . ?
N1B C17B H17C 108.2 . . ?
C18B C17B H17C 108.2 . . ?
N1B C17B H17D 108.2 . . ?
C18B C17B H17D 108.2 . . ?
H17C C17B H17D 107.3 . . ?
C19B C18B C17B 111.3(11) . . ?
C19B C18B H18C 109.4 . . ?
C17B C18B H18C 109.4 . . ?
C19B C18B H18D 109.4 . . ?
C17B C18B H18D 109.4 . . ?
H18C C18B H18D 108.0 . . ?
N3B C19B C18B 114.5(12) . . ?
N3B C19B H19C 108.6 . . ?
C18B C19B H19C 108.6 . . ?
N3B C19B H19D 108.6 . . ?
C18B C19B H19D 108.6 . . ?
H19C C19B H19D 107.6 . . ?
N2B C20B C21B 115.2(9) . . ?
N2B C20B H20C 108.5 . . ?
C21B C20B H20C 108.5 . . ?
N2B C20B H20D 108.5 . . ?
C21B C20B H20D 108.5 . . ?
H20C C20B H20D 107.5 . . ?
C22B C21B C26B 120.0 . . ?
C22B C21B C20B 120.1(7) . . ?
C26B C21B C20B 119.8(7) . . ?
C23B C22B C21B 120.0 . . ?
C23B C22B H22B 120.0 . . ?
C21B C22B H22B 120.0 . . ?
C22B C23B C24B 120.0 . . ?
C22B C23B H23B 120.0 . . ?
C24B C23B H23B 120.0 . . ?
C25B C24B C23B 120.0 . . ?
C25B C24B H24B 120.0 . . ?
C23B C24B H24B 120.0 . . ?
C24B C25B C26B 120.0 . . ?
C24B C25B H25B 120.0 . . ?
C26B C25B H25B 120.0 . . ?
C25B C26B C21B 120.0 . . ?
C25B C26B H26B 120.0 . . ?
C21B C26B H26B 120.0 . . ?
N4B C27B C28B 111.4(9) . . ?
N4B C27B H27C 109.3 . . ?
C28B C27B H27C 109.3 . . ?
N4B C27B H27D 109.3 . . ?
C28B C27B H27D 109.3 . . ?
H27C C27B H27D 108.0 . . ?
C29B C28B C33B 120.0 . . ?
C29B C28B C27B 119.5(7) . . ?
C33B C28B C27B 120.5(7) . . ?
C28B C29B C30B 120.0 . . ?
C28B C29B H29B 120.0 . . ?
C30B C29B H29B 120.0 . . ?
C29B C30B C31B 120.0 . . ?
C29B C30B H30B 120.0 . . ?
C31B C30B H30B 120.0 . . ?
C32B C31B C30B 120.0 . . ?
C32B C31B H31B 120.0 . . ?
C30B C31B H31B 120.0 . . ?
C33B C32B C31B 120.0 . . ?
C33B C32B H32B 120.0 . . ?
C31B C32B H32B 120.0 . . ?
C32B C33B C28B 120.0 . . ?
C32B C33B H33B 120.0 . . ?
C28B C33B H33B 120.0 . . ?
C8C O2C Na1 127.4(14) . 1_455 ?
C16C O4C H4C 109.5 . . ?
C1C N1C C3C 107.9(9) . . ?
C1C N1C C17C 128.9(10) . . ?
C3C N1C C17C 123.1(10) . . ?
C1C N2C C2C 108.8(9) . . ?
C1C N2C C20C 126.0(10) . . ?
C2C N2C C20C 125.2(10) . . ?
C9C N3C C11C 108.2(8) . . ?
C9C N3C C19C 128.0(9) . . ?
C11C N3C C19C 123.8(9) . . ?
C9C N4C C10C 108.8(8) . . ?
C9C N4C C27C 125.5(9) . . ?
C10C N4C C27C 125.6(9) . . ?
N2C C1C N1C 108.8(10) . . ?
N2C C1C Au8 125.8(8) . . ?
N1C C1C Au8 125.2(7) . . ?
C3C C2C C7C 120.0 . . ?
C3C C2C N2C 106.8(8) . . ?
C7C C2C N2C 133.2(8) . . ?
C4C C3C C2C 120.0 . . ?
C4C C3C N1C 132.2(8) . . ?
C2C C3C N1C 107.8(8) . . ?
C3C C4C C5C 120.0 . . ?
C3C C4C H4CA 120.0 . . ?
C5C C4C H4CA 120.0 . . ?
C6C C5C C4C 120.0 . . ?
C6C C5C C8C 119.6(6) . . ?
C4C C5C C8C 120.3(6) . . ?
C7C C6C C5C 120.0 . . ?
C7C C6C H6C 120.0 . . ?
C5C C6C H6C 120.0 . . ?
C6C C7C C2C 120.0 . . ?
C6C C7C H7C 120.0 . . ?
C2C C7C H7C 120.0 . . ?
O2C C8C O1C 125.4(15) . . ?
O2C C8C C5C 117.1(11) . . ?
O1C C8C C5C 117.5(10) . . ?
N3C C9C N4C 108.3(9) . . ?
N3C C9C Au9 126.1(7) . . ?
N4C C9C Au9 125.6(7) . . ?
N4C C10C C11C 106.9(7) . . ?
N4C C10C C15C 133.1(7) . . ?
C11C C10C C15C 120.0 . . ?
N3C C11C C10C 107.8(6) . . ?
N3C C11C C12C 132.1(6) . . ?
C10C C11C C12C 120.0 . . ?
C13C C12C C11C 120.0 . . ?
C13C C12C H12C 120.0 . . ?
C11C C12C H12C 120.0 . . ?
C12C C13C C14C 120.0 . . ?
C12C C13C C16C 120.0(5) . . ?
C14C C13C C16C 120.0(5) . . ?
C13C C14C C15C 120.0 . . ?
C13C C14C H14C 120.0 . . ?
C15C C14C H14C 120.0 . . ?
C14C C15C C10C 120.0 . . ?
C14C C15C H15C 120.0 . . ?
C10C C15C H15C 120.0 . . ?
O3C C16C O4C 122.5(12) . . ?
O3C C16C C13C 122.7(10) . . ?
O4C C16C C13C 114.8(9) . . ?
N1C C17C C18C 111.9(10) . . ?
N1C C17C H17E 109.2 . . ?
C18C C17C H17E 109.2 . . ?
N1C C17C H17F 109.2 . . ?
C18C C17C H17F 109.2 . . ?
H17E C17C H17F 107.9 . . ?
C19C C18C C17C 114.5(11) . . ?
C19C C18C H18E 108.6 . . ?
C17C C18C H18E 108.6 . . ?
C19C C18C H18F 108.6 . . ?
C17C C18C H18F 108.6 . . ?
H18E C18C H18F 107.6 . . ?
N3C C19C C18C 113.7(10) . . ?
N3C C19C H19E 108.8 . . ?
C18C C19C H19E 108.8 . . ?
N3C C19C H19F 108.8 . . ?
C18C C19C H19F 108.8 . . ?
H19E C19C H19F 107.7 . . ?
N2C C20C C21C 112.0(8) . . ?
N2C C20C H20E 109.2 . . ?
C21C C20C H20E 109.2 . . ?
N2C C20C H20F 109.2 . . ?
C21C C20C H20F 109.2 . . ?
H20E C20C H20F 107.9 . . ?
C22C C21C C26C 120.0 . . ?
C22C C21C C20C 119.8(7) . . ?
C26C C21C C20C 120.2(7) . . ?
C23C C22C C21C 120.0 . . ?
C23C C22C H22C 120.0 . . ?
C21C C22C H22C 120.0 . . ?
C22C C23C C24C 120.0 . . ?
C22C C23C H23C 120.0 . . ?
C24C C23C H23C 120.0 . . ?
C25C C24C C23C 120.0 . . ?
C25C C24C H24C 120.0 . . ?
C23C C24C H24C 120.0 . . ?
C26C C25C C24C 120.0 . . ?
C26C C25C H25C 120.0 . . ?
C24C C25C H25C 120.0 . . ?
C25C C26C C21C 120.0 . . ?
C25C C26C H26C 120.0 . . ?
C21C C26C H26C 120.0 . . ?
N4C C27C C28C 115.3(10) . . ?
N4C C27C H27E 108.5 . . ?
C28C C27C H27E 108.5 . . ?
N4C C27C H27F 108.5 . . ?
C28C C27C H27F 108.5 . . ?
H27E C27C H27F 107.5 . . ?
C29C C28C C33C 120.0 . . ?
C29C C28C C27C 117.8(11) . . ?
C33C C28C C27C 122.2(11) . . ?
C28C C29C C30C 120.0 . . ?
C28C C29C H29C 120.0 . . ?
C30C C29C H29C 120.0 . . ?
C31C C30C C29C 120.0 . . ?
C31C C30C H30C 120.0 . . ?
C29C C30C H30C 120.0 . . ?
C30C C31C C32C 120.0 . . ?
C30C C31C H31C 120.0 . . ?
C32C C31C H31C 120.0 . . ?
C33C C32C C31C 120.0 . . ?
C33C C32C H32C 120.0 . . ?
C31C C32C H32C 120.0 . . ?
C32C C33C C28C 120.0 . . ?
C32C C33C H33C 120.0 . . ?
C28C C33C H33C 120.0 . . ?
C8D O2D H2D 109.5 . . ?
C16D O4D H4D 109.5 . . ?
C1D N1D C3D 109.6(10) . . ?
C1D N1D C17D 126.6(10) . . ?
C3D N1D C17D 123.8(11) . . ?
C1D N2D C2D 111.3(9) . . ?
C1D N2D C20D 126.9(10) . . ?
C2D N2D C20D 121.8(10) . . ?
C9D N3D C11D 108.2(11) . . ?
C9D N3D C19D 126.0(11) . . ?
C11D N3D C19D 125.8(12) . . ?
C9D N4D C10D 113.5(11) . . ?
C9D N4D C27D 124.0(11) . . ?
C10D N4D C27D 122.5(11) . . ?
N1D C1D N2D 106.0(10) . . ?
N1D C1D Au10 127.1(8) . . ?
N2D C1D Au10 126.8(8) . . ?
N2D C2D C3D 105.1(8) . . ?
N2D C2D C7D 134.9(8) . . ?
C3D C2D C7D 120.0 . . ?
N1D C3D C2D 108.0(8) . . ?
N1D C3D C4D 132.0(8) . . ?
C2D C3D C4D 120.0 . . ?
C5D C4D C3D 120.0 . . ?
C5D C4D H4DA 120.0 . . ?
C3D C4D H4DA 120.0 . . ?
C4D C5D C6D 120.0 . . ?
C4D C5D C8D 118.5(6) . . ?
C6D C5D C8D 121.4(6) . . ?
C7D C6D C5D 120.0 . . ?
C7D C6D H6D 120.0 . . ?
C5D C6D H6D 120.0 . . ?
C6D C7D C2D 120.0 . . ?
C6D C7D H7D 120.0 . . ?
C2D C7D H7D 120.0 . . ?
O1D C8D O2D 126.3(13) . . ?
O1D C8D C5D 118.7(10) . . ?
O2D C8D C5D 115.0(9) . . ?
N3D C9D N4D 105.7(11) . . ?
N3D C9D Au11 126.5(8) . . ?
N4D C9D Au11 127.7(10) . . ?
N4D C10D C11D 102.4(9) . . ?
N4D C10D C15D 137.6(9) . . ?
C11D C10D C15D 120.0 . . ?
N3D C11D C10D 110.2(9) . . ?
N3D C11D C12D 129.8(9) . . ?
C10D C11D C12D 120.0 . . ?
C13D C12D C11D 120.0 . . ?
C13D C12D H12D 120.0 . . ?
C11D C12D H12D 120.0 . . ?
C14D C13D C12D 120.0 . . ?
C14D C13D C16D 121.8(6) . . ?
C12D C13D C16D 118.2(6) . . ?
C13D C14D C15D 120.0 . . ?
C13D C14D H14D 120.0 . . ?
C15D C14D H14D 120.0 . . ?
C14D C15D C10D 120.0 . . ?
C14D C15D H15D 120.0 . . ?
C10D C15D H15D 120.0 . . ?
O3D C16D O4D 127.9(17) . . ?
O3D C16D C13D 119.1(12) . . ?
O4D C16D C13D 113.0(11) . . ?
N1D C17D C18D 111.8(12) . . ?
N1D C17D H17G 109.3 . . ?
C18D C17D H17G 109.3 . . ?
N1D C17D H17H 109.3 . . ?
C18D C17D H17H 109.3 . . ?
H17G C17D H17H 107.9 . . ?
C17D C18D C19D 114.2(11) . . ?
C17D C18D H18G 108.7 . . ?
C19D C18D H18G 108.7 . . ?
C17D C18D H18H 108.7 . . ?
C19D C18D H18H 108.7 . . ?
H18G C18D H18H 107.6 . . ?
N3D C19D C18D 114.0(13) . . ?
N3D C19D H19G 108.7 . . ?
C18D C19D H19G 108.7 . . ?
N3D C19D H19H 108.7 . . ?
C18D C19D H19H 108.7 . . ?
H19G C19D H19H 107.6 . . ?
N2D C20D C21D 114.6(8) . . ?
N2D C20D H20G 108.6 . . ?
C21D C20D H20G 108.6 . . ?
N2D C20D H20H 108.6 . . ?
C21D C20D H20H 108.6 . . ?
H20G C20D H20H 107.6 . . ?
C22D C21D C26D 120.0 . . ?
C22D C21D C20D 120.5(6) . . ?
C26D C21D C20D 119.4(6) . . ?
C23D C22D C21D 120.0 . . ?
C23D C22D H22D 120.0 . . ?
C21D C22D H22D 120.0 . . ?
C22D C23D C24D 120.0 . . ?
C22D C23D H23D 120.0 . . ?
C24D C23D H23D 120.0 . . ?
C23D C24D C25D 120.0 . . ?
C23D C24D H24D 120.0 . . ?
C25D C24D H24D 120.0 . . ?
C26D C25D C24D 120.0 . . ?
C26D C25D H25D 120.0 . . ?
C24D C25D H25D 120.0 . . ?
C25D C26D C21D 120.0 . . ?
C25D C26D H26D 120.0 . . ?
C21D C26D H26D 120.0 . . ?
N4D C27D C28D 114.6(10) . . ?
N4D C27D H27G 108.6 . . ?
C28D C27D H27G 108.6 . . ?
N4D C27D H27H 108.6 . . ?
C28D C27D H27H 108.6 . . ?
H27G C27D H27H 107.6 . . ?
C29D C28D C33D 120.0 . . ?
C29D C28D C27D 119.6(7) . . ?
C33D C28D C27D 120.4(7) . . ?
C28D C29D C30D 120.0 . . ?
C28D C29D H29D 120.0 . . ?
C30D C29D H29D 120.0 . . ?
C31D C30D C29D 120.0 . . ?
C31D C30D H30D 120.0 . . ?
C29D C30D H30D 120.0 . . ?
C30D C31D C32D 120.0 . . ?
C30D C31D H31D 120.0 . . ?
C32D C31D H31D 120.0 . . ?
C33D C32D C31D 120.0 . . ?
C33D C32D H32D 120.0 . . ?
C31D C32D H32D 120.0 . . ?
C32D C33D C28D 120.0 . . ?
C32D C33D H33D 120.0 . . ?
C28D C33D H33D 120.0 . . ?
C16E O4E Na1 125.8(13) . 4_566 ?
C1E N1E C3E 109.9(9) . . ?
C1E N1E C17E 127.9(10) . . ?
C3E N1E C17E 122.1(11) . . ?
C1E N2E C2E 110.5(9) . . ?
C1E N2E C20E 123.1(9) . . ?
C2E N2E C20E 126.3(10) . . ?
C9E N3E C11E 109.6(10) . . ?
C9E N3E C19E 128.6(10) . . ?
C11E N3E C19E 121.8(11) . . ?
C9E N4E C10E 109.8(10) . . ?
C9E N4E C27E 123.9(10) . . ?
C10E N4E C27E 126.3(11) . . ?
N1E C1E N2E 106.3(10) . . ?
N1E C1E Au12 125.9(8) . . ?
N2E C1E Au12 127.7(8) . . ?
N2E C2E C3E 106.0(7) . . ?
N2E C2E C7E 134.0(7) . . ?
C3E C2E C7E 120.0 . . ?
N1E C3E C4E 132.8(7) . . ?
N1E C3E C2E 107.2(7) . . ?
C4E C3E C2E 120.0 . . ?
C3E C4E C5E 120.0 . . ?
C3E C4E H4E 120.0 . . ?
C5E C4E H4E 120.0 . . ?
C6E C5E C4E 120.0 . . ?
C6E C5E C8E 121.1(5) . . ?
C4E C5E C8E 118.9(5) . . ?
C5E C6E C7E 120.0 . . ?
C5E C6E H6E 120.0 . . ?
C7E C6E H6E 120.0 . . ?
C6E C7E C2E 120.0 . . ?
C6E C7E H7E 120.0 . . ?
C2E C7E H7E 120.0 . . ?
O1E C8E O2E 124.3(12) . . ?
O1E C8E C5E 118.2(9) . . ?
O2E C8E C5E 117.5(9) . . ?
N4E C9E N3E 107.3(10) . . ?
N4E C9E Au13 128.6(8) . . ?
N3E C9E Au13 124.1(8) . . ?
C11E C10E C15E 120.0 . . ?
C11E C10E N4E 106.4(8) . . ?
C15E C10E N4E 133.5(8) . . ?
N3E C11E C12E 133.1(8) . . ?
N3E C11E C10E 106.9(8) . . ?
C12E C11E C10E 120.0 . . ?
C11E C12E C13E 120.0 . . ?
C11E C12E H12E 120.0 . . ?
C13E C12E H12E 120.0 . . ?
C14E C13E C12E 120.0 . . ?
C14E C13E C16E 120.2(6) . . ?
C12E C13E C16E 119.8(6) . . ?
C15E C14E C13E 120.0 . . ?
C15E C14E H14E 120.0 . . ?
C13E C14E H14E 120.0 . . ?
C14E C15E C10E 120.0 . . ?
C14E C15E H15E 120.0 . . ?
C10E C15E H15E 120.0 . . ?
O4E C16E O3E 125.7(16) . . ?
O4E C16E C13E 116.1(11) . . ?
O3E C16E C13E 118.1(10) . . ?
N1E C17E C18E 110.8(13) . . ?
N1E C17E H17I 109.5 . . ?
C18E C17E H17I 109.5 . . ?
N1E C17E H17J 109.5 . . ?
C18E C17E H17J 109.5 . . ?
H17I C17E H17J 108.1 . . ?
C19E C18E C17E 112.7(11) . . ?
C19E C18E H18I 109.1 . . ?
C17E C18E H18I 109.1 . . ?
C19E C18E H18J 109.1 . . ?
C17E C18E H18J 109.1 . . ?
H18I C18E H18J 107.8 . . ?
N3E C19E C18E 114.4(13) . . ?
N3E C19E H19I 108.7 . . ?
C18E C19E H19I 108.7 . . ?
N3E C19E H19J 108.7 . . ?
C18E C19E H19J 108.7 . . ?
H19I C19E H19J 107.6 . . ?
N2E C20E C21E 111.1(9) . . ?
N2E C20E H20I 109.4 . . ?
C21E C20E H20I 109.4 . . ?
N2E C20E H20J 109.4 . . ?
C21E C20E H20J 109.4 . . ?
H20I C20E H20J 108.0 . . ?
C22E C21E C26E 120.0 . . ?
C22E C21E C20E 120.9(7) . . ?
C26E C21E C20E 119.0(7) . . ?
C23E C22E C21E 120.0 . . ?
C23E C22E H22E 120.0 . . ?
C21E C22E H22E 120.0 . . ?
C22E C23E C24E 120.0 . . ?
C22E C23E H23E 120.0 . . ?
C24E C23E H23E 120.0 . . ?
C23E C24E C25E 120.0 . . ?
C23E C24E H24E 120.0 . . ?
C25E C24E H24E 120.0 . . ?
C26E C25E C24E 120.0 . . ?
C26E C25E H25E 120.0 . . ?
C24E C25E H25E 120.0 . . ?
C25E C26E C21E 120.0 . . ?
C25E C26E H26E 120.0 . . ?
C21E C26E H26E 120.0 . . ?
N4E C27E C28E 113.6(10) . . ?
N4E C27E H27I 108.9 . . ?
C28E C27E H27I 108.9 . . ?
N4E C27E H27J 108.9 . . ?
C28E C27E H27J 108.9 . . ?
H27I C27E H27J 107.7 . . ?
C29E C28E C33E 120.0 . . ?
C29E C28E C27E 120.1(7) . . ?
C33E C28E C27E 119.9(7) . . ?
C30E C29E C28E 120.0 . . ?
C30E C29E H29E 120.0 . . ?
C28E C29E H29E 120.0 . . ?
C29E C30E C31E 120.0 . . ?
C29E C30E H30E 120.0 . . ?
C31E C30E H30E 120.0 . . ?
C32E C31E C30E 120.0 . . ?
C32E C31E H31E 120.0 . . ?
C30E C31E H31E 120.0 . . ?
C31E C32E C33E 120.0 . . ?
C31E C32E H32E 120.0 . . ?
C33E C32E H32E 120.0 . . ?
C32E C33E C28E 120.0 . . ?
C32E C33E H33E 120.0 . . ?
C28E C33E H33E 120.0 . . ?
O2W Na1 O3W 94.8(18) . . ?
O2W Na1 O2C 78.6(16) . 1_655 ?
O3W Na1 O2C 99.0(12) . 1_655 ?
O2W Na1 O1W 161.0(19) . . ?
O3W Na1 O1W 88.1(15) . . ?
O2C Na1 O1W 82.3(10) 1_655 . ?
O2W Na1 O4E 97.2(16) . 4_665 ?
O3W Na1 O4E 161.4(15) . 4_665 ?
O2C Na1 O4E 97.2(11) 1_655 4_665 ?
O1W Na1 O4E 85.1(10) . 4_665 ?
O2W Na1 O1A 104.0(18) . . ?
O3W Na1 O1A 73.0(12) . . ?
O2C Na1 O1A 171.7(13) 1_655 . ?
O1W Na1 O1A 94.9(12) . . ?
O4E Na1 O1A 90.3(10) 4_665 . ?
O2W Na1 O2A 64.7(16) . . ?
O3W Na1 O2A 100.4(13) . . ?
O2C Na1 O2A 139.6(12) 1_655 . ?
O1W Na1 O2A 133.2(12) . . ?
O4E Na1 O2A 72.4(9) 4_665 . ?
O1A Na1 O2A 46.5(6) . . ?

loop_
_geom_bond_atom_site_label_1
_geom_bond_atom_site_label_2
_geom_bond_distance
_geom_bond_site_symmetry_2
_geom_bond_publ_flag
Au1 Au2 2.7189(7) . ?
Au1 Au3 2.7219(7) . ?
Au1 Au12 2.7490(7) . ?
Au1 Au4 2.7505(8) . ?
Au1 Au9 2.7536(7) . ?
Au1 Au7 2.7549(8) . ?
Au1 Au5 2.7558(8) . ?
Au1 Au10 2.7568(8) . ?
Au1 Au11 2.7614(8) . ?
Au1 Au8 2.7638(8) . ?
Au1 Au6 2.7644(7) . ?
Au1 Au13 2.7702(8) . ?
Au2 Cl1 2.391(3) . ?
Au2 Au10 2.8762(8) . ?
Au2 Au4 2.8765(8) . ?
Au2 Au6 2.8844(7) . ?
Au2 Au12 2.8947(8) . ?
Au2 Au8 2.8977(7) . ?
Au3 Cl2 2.392(3) . ?
Au3 Au5 2.8642(8) . ?
Au3 Au9 2.8708(8) . ?
Au3 Au13 2.8733(8) . ?
Au3 Au11 2.8948(9) . ?
Au3 Au7 2.8979(8) . ?
Au4 C1A 1.992(12) . ?
Au4 Au7 2.8530(8) . ?
Au4 Au12 2.9131(8) . ?
Au4 Au6 2.9271(8) . ?
Au4 Au5 2.9393(8) . ?
Au5 C9A 2.013(13) . ?
Au5 Au12 2.8578(8) . ?
Au5 Au13 2.9192(9) . ?
Au5 Au7 2.9290(8) . ?
Au6 C1B 1.999(12) . ?
Au6 Au9 2.8616(8) . ?
Au6 Au8 2.8948(8) . ?
Au6 Au7 2.9191(8) . ?
Au7 C9B 1.998(12) . ?
Au7 Au9 2.8833(8) . ?
Au8 C1C 2.021(12) . ?
Au8 Au11 2.8509(8) . ?
Au8 Au10 2.8975(7) . ?
Au8 Au9 2.9356(8) . ?
Au9 C9C 2.035(11) . ?
Au9 Au11 2.8966(8) . ?
Au10 C1D 2.001(13) . ?
Au10 Au13 2.8707(8) . ?
Au10 Au12 2.8827(8) . ?
Au10 Au11 2.9333(7) . ?
Au11 C9D 2.007(13) . ?
Au11 Au13 2.8732(8) . ?
Au12 C1E 2.010(12) . ?
Au12 Au13 2.9412(8) . ?
Au13 C9E 2.033(12) . ?
O1A C8A 1.261(10) . ?
O1A Na1 2.59(3) . ?
O2A C8A 1.268(10) . ?
O2A Na1 2.93(3) . ?
O3A C16A 1.208(10) . ?
O4A C16A 1.287(10) . ?
O4A H4A 0.8400 . ?
O5A C40A 1.214(10) . ?
O6A C40A 1.296(10) . ?
O6A H6A 0.8400 . ?
O7A C47A 1.215(10) . ?
O8A C47A 1.301(10) . ?
O8A H8A 0.8400 . ?
N1A C1A 1.363(10) . ?
N1A C3A 1.397(9) . ?
N1A C17A 1.444(10) . ?
N2A C1A 1.358(10) . ?
N2A C2A 1.387(9) . ?
N2A C20A 1.439(10) . ?
N3A C9A 1.367(10) . ?
N3A C11A 1.401(9) . ?
N3A C19A 1.442(10) . ?
N4A C9A 1.370(10) . ?
N4A C10A 1.395(9) . ?
N4A C27A 1.437(10) . ?
N5A C1A 1.356(10) . ?
N5A C35A 1.387(10) . ?
N5A C48A 1.430(10) . ?
N6A C1A 1.360(10) . ?
N6A C34A 1.389(10) . ?
N6A C51A 1.435(10) . ?
N7A C9A 1.366(10) . ?
N7A C42A 1.394(10) . ?
N7A C50A 1.435(10) . ?
N8A C9A 1.365(10) . ?
N8A C41A 1.393(10) . ?
N8A C58A 1.433(10) . ?
C2A C3A 1.3900 . ?
C2A C7A 1.3900 . ?
C3A C4A 1.3900 . ?
C4A C5A 1.3900 . ?
C4A H4AA 0.9500 . ?
C5A C6A 1.3900 . ?
C5A C8A 1.501(10) . ?
C6A C7A 1.3900 . ?
C6A H6AA 0.9500 . ?
C7A H7A 0.9500 . ?
C10A C11A 1.3900 . ?
C10A C15A 1.3900 . ?
C11A C12A 1.3900 . ?
C12A C13A 1.3900 . ?
C12A H12A 0.9500 . ?
C13A C14A 1.3900 . ?
C13A C16A 1.498(10) . ?
C14A C15A 1.3900 . ?
C14A H14A 0.9500 . ?
C15A H15A 0.9500 . ?
C17A C18A 1.515(10) . ?
C17A H17A 0.9900 . ?
C17A H17B 0.9900 . ?
C18A C19A 1.505(10) . ?
C18A H18A 0.9900 . ?
C18A H18B 0.9900 . ?
C19A H19A 0.9900 . ?
C19A H19B 0.9900 . ?
C20A C21A 1.500(10) . ?
C20A H20A 0.9900 . ?
C20A H20B 0.9900 . ?
C21A C22A 1.3900 . ?
C21A C26A 1.3900 . ?
C22A C23A 1.3900 . ?
C22A H22A 0.9500 . ?
C23A C24A 1.3900 . ?
C23A H23A 0.9500 . ?
C24A C25A 1.3900 . ?
C24A H24A 0.9500 . ?
C25A C26A 1.3900 . ?
C25A H25A 0.9500 . ?
C26A H26A 0.9500 . ?
C27A C28A 1.521(10) . ?
C27A H27A 0.9900 . ?
C27A H27B 0.9900 . ?
C28A C29A 1.3900 . ?
C28A C33A 1.3900 . ?
C29A C30A 1.3900 . ?
C29A H29A 0.9500 . ?
C30A C31A 1.3900 . ?
C30A H30A 0.9500 . ?
C31A C32A 1.3900 . ?
C31A H31A 0.9500 . ?
C32A C33A 1.3900 . ?
C32A H32A 0.9500 . ?
C33A H33A 0.9500 . ?
C34A C35A 1.3900 . ?
C34A C39A 1.3900 . ?
C35A C36A 1.3900 . ?
C36A C37A 1.3900 . ?
C36A H36A 0.9500 . ?
C37A C38A 1.3900 . ?
C37A C40A 1.498(10) . ?
C38A C39A 1.3900 . ?
C38A H38A 0.9500 . ?
C39A H39A 0.9500 . ?
C41A C42A 1.3900 . ?
C41A C46A 1.3900 . ?
C42A C43A 1.3900 . ?
C43A C44A 1.3900 . ?
C43A H43A 0.9500 . ?
C44A C45A 1.3900 . ?
C44A C47A 1.501(10) . ?
C45A C46A 1.3900 . ?
C45A H45A 0.9500 . ?
C46A H46A 0.9500 . ?
C48A C49A 1.504(10) . ?
C48A H48A 0.9900 . ?
C48A H48B 0.9900 . ?
C49A C50A 1.512(10) . ?
C49A H49A 0.9900 . ?
C49A H49B 0.9900 . ?
C50A H50A 0.9900 . ?
C50A H50B 0.9900 . ?
C51A C52A 1.523(10) . ?
C51A H51A 0.9900 . ?
C51A H51B 0.9900 . ?
C52A C53A 1.3900 . ?
C52A C57A 1.3900 . ?
C53A C54A 1.3900 . ?
C53A H53A 0.9500 . ?
C54A C55A 1.3900 . ?
C54A H54A 0.9500 . ?
C55A C56A 1.3900 . ?
C55A H55A 0.9500 . ?
C56A C57A 1.3900 . ?
C56A H56A 0.9500 . ?
C57A H57A 0.9500 . ?
C58A C59A 1.511(10) . ?
C58A H58A 0.9900 . ?
C58A H58B 0.9900 . ?
C59A C60A 1.3900 . ?
C59A C64A 1.3900 . ?
C60A C61A 1.3900 . ?
C60A H60A 0.9500 . ?
C61A C62A 1.3900 . ?
C61A H61A 0.9500 . ?
C62A C63A 1.3900 . ?
C62A H62A 0.9500 . ?
C63A C64A 1.3900 . ?
C63A H63A 0.9500 . ?
C64A H64A 0.9500 . ?
O1B C8B 1.218(9) . ?
O2B C8B 1.297(9) . ?
O2B H2B 0.8400 . ?
O3B C16B 1.224(9) . ?
O4B C16B 1.289(9) . ?
O4B H4B 0.8400 . ?
N1B C1B 1.370(9) . ?
N1B C3B 1.378(8) . ?
N1B C17B 1.434(9) . ?
N2B C1B 1.351(9) . ?
N2B C2B 1.382(8) . ?
N2B C20B 1.438(9) . ?
N3B C9B 1.359(9) . ?
N3B C11B 1.386(8) . ?
N3B C19B 1.436(9) . ?
N4B C9B 1.356(9) . ?
N4B C10B 1.378(8) . ?
N4B C27B 1.438(9) . ?
C2B C3B 1.3900 . ?
C2B C7B 1.3900 . ?
C3B C4B 1.3900 . ?
C4B C5B 1.3900 . ?
C4B H4BA 0.9500 . ?
C5B C6B 1.3900 . ?
C5B C8B 1.504(9) . ?
C6B C7B 1.3900 . ?
C6B H6B 0.9500 . ?
C7B H7B 0.9500 . ?
C10B C11B 1.3900 . ?
C10B C15B 1.3900 . ?
C11B C12B 1.3900 . ?
C12B C13B 1.3900 . ?
C12B H12B 0.9500 . ?
C13B C14B 1.3900 . ?
C13B C16B 1.501(9) . ?
C14B C15B 1.3900 . ?
C14B H14B 0.9500 . ?
C15B H15B 0.9500 . ?
C17B C18B 1.516(9) . ?
C17B H17C 0.9900 . ?
C17B H17D 0.9900 . ?
C18B C19B 1.511(9) . ?
C18B H18C 0.9900 . ?
C18B H18D 0.9900 . ?
C19B H19C 0.9900 . ?
C19B H19D 0.9900 . ?
C20B C21B 1.498(9) . ?
C20B H20C 0.9900 . ?
C20B H20D 0.9900 . ?
C21B C22B 1.3900 . ?
C21B C26B 1.3900 . ?
C22B C23B 1.3900 . ?
C22B H22B 0.9500 . ?
C23B C24B 1.3900 . ?
C23B H23B 0.9500 . ?
C24B C25B 1.3900 . ?
C24B H24B 0.9500 . ?
C25B C26B 1.3900 . ?
C25B H25B 0.9500 . ?
C26B H26B 0.9500 . ?
C27B C28B 1.511(9) . ?
C27B H27C 0.9900 . ?
C27B H27D 0.9900 . ?
C28B C29B 1.3900 . ?
C28B C33B 1.3900 . ?
C29B C30B 1.3900 . ?
C29B H29B 0.9500 . ?
C30B C31B 1.3900 . ?
C30B H30B 0.9500 . ?
C31B C32B 1.3900 . ?
C31B H31B 0.9500 . ?
C32B C33B 1.3900 . ?
C32B H32B 0.9500 . ?
C33B H33B 0.9500 . ?
O1C C8C 1.258(9) . ?
O2C C8C 1.254(9) . ?
O2C Na1 2.47(3) 1_455 ?
O3C C16C 1.194(9) . ?
O4C C16C 1.283(9) . ?
O4C H4C 0.8400 . ?
N1C C1C 1.372(9) . ?
N1C C3C 1.391(8) . ?
N1C C17C 1.447(9) . ?
N2C C1C 1.354(9) . ?
N2C C2C 1.395(8) . ?
N2C C20C 1.436(9) . ?
N3C C9C 1.357(9) . ?
N3C C11C 1.385(8) . ?
N3C C19C 1.440(9) . ?
N4C C9C 1.374(9) . ?
N4C C10C 1.374(8) . ?
N4C C27C 1.428(9) . ?
C2C C3C 1.3900 . ?
C2C C7C 1.3900 . ?
C3C C4C 1.3900 . ?
C4C C5C 1.3900 . ?
C4C H4CA 0.9500 . ?
C5C C6C 1.3900 . ?
C5C C8C 1.491(10) . ?
C6C C7C 1.3900 . ?
C6C H6C 0.9500 . ?
C7C H7C 0.9500 . ?
C10C C11C 1.3900 . ?
C10C C15C 1.3900 . ?
C11C C12C 1.3900 . ?
C12C C13C 1.3900 . ?
C12C H12C 0.9500 . ?
C13C C14C 1.3900 . ?
C13C C16C 1.486(9) . ?
C14C C15C 1.3900 . ?
C14C H14C 0.9500 . ?
C15C H15C 0.9500 . ?
C17C C18C 1.509(9) . ?
C17C H17E 0.9900 . ?
C17C H17F 0.9900 . ?
C18C C19C 1.508(9) . ?
C18C H18E 0.9900 . ?
C18C H18F 0.9900 . ?
C19C H19E 0.9900 . ?
C19C H19F 0.9900 . ?
C20C C21C 1.507(9) . ?
C20C H20E 0.9900 . ?
C20C H20F 0.9900 . ?
C21C C22C 1.3900 . ?
C21C C26C 1.3900 . ?
C22C C23C 1.3900 . ?
C22C H22C 0.9500 . ?
C23C C24C 1.3900 . ?
C23C H23C 0.9500 . ?
C24C C25C 1.3900 . ?
C24C H24C 0.9500 . ?
C25C C26C 1.3900 . ?
C25C H25C 0.9500 . ?
C26C H26C 0.9500 . ?
C27C C28C 1.501(9) . ?
C27C H27E 0.9900 . ?
C27C H27F 0.9900 . ?
C28C C29C 1.3900 . ?
C28C C33C 1.3900 . ?
C29C C30C 1.3900 . ?
C29C H29C 0.9500 . ?
C30C C31C 1.3900 . ?
C30C H30C 0.9500 . ?
C31C C32C 1.3900 . ?
C31C H31C 0.9500 . ?
C32C C33C 1.3900 . ?
C32C H32C 0.9500 . ?
C33C H33C 0.9500 . ?
O1D C8D 1.212(9) . ?
O2D C8D 1.287(9) . ?
O2D H2D 0.8400 . ?
O3D C16D 1.215(10) . ?
O4D C16D 1.292(10) . ?
O4D H4D 0.8400 . ?
N1D C1D 1.355(9) . ?
N1D C3D 1.387(8) . ?
N1D C17D 1.428(9) . ?
N2D C1D 1.371(9) . ?
N2D C2D 1.380(8) . ?
N2D C20D 1.438(9) . ?
N3D C9D 1.354(9) . ?
N3D C11D 1.375(8) . ?
N3D C19D 1.443(9) . ?
N4D C9D 1.354(9) . ?
N4D C10D 1.370(9) . ?
N4D C27D 1.420(9) . ?
C2D C3D 1.3900 . ?
C2D C7D 1.3900 . ?
C3D C4D 1.3900 . ?
C4D C5D 1.3900 . ?
C4D H4DA 0.9500 . ?
C5D C6D 1.3900 . ?
C5D C8D 1.497(9) . ?
C6D C7D 1.3900 . ?
C6D H6D 0.9500 . ?
C7D H7D 0.9500 . ?
C10D C11D 1.3900 . ?
C10D C15D 1.3900 . ?
C11D C12D 1.3900 . ?
C12D C13D 1.3900 . ?
C12D H12D 0.9500 . ?
C13D C14D 1.3900 . ?
C13D C16D 1.504(10) . ?
C14D C15D 1.3900 . ?
C14D H14D 0.9500 . ?
C15D H15D 0.9500 . ?
C17D C18D 1.506(9) . ?
C17D H17G 0.9900 . ?
C17D H17H 0.9900 . ?
C18D C19D 1.508(9) . ?
C18D H18G 0.9900 . ?
C18D H18H 0.9900 . ?
C19D H19G 0.9900 . ?
C19D H19H 0.9900 . ?
C20D C21D 1.499(8) . ?
C20D H20G 0.9900 . ?
C20D H20H 0.9900 . ?
C21D C22D 1.3900 . ?
C21D C26D 1.3900 . ?
C22D C23D 1.3900 . ?
C22D H22D 0.9500 . ?
C23D C24D 1.3900 . ?
C23D H23D 0.9500 . ?
C24D C25D 1.3900 . ?
C24D H24D 0.9500 . ?
C25D C26D 1.3900 . ?
C25D H25D 0.9500 . ?
C26D H26D 0.9500 . ?
C27D C28D 1.496(9) . ?
C27D H27G 0.9900 . ?
C27D H27H 0.9900 . ?
C28D C29D 1.3900 . ?
C28D C33D 1.3900 . ?
C29D C30D 1.3900 . ?
C29D H29D 0.9500 . ?
C30D C31D 1.3900 . ?
C30D H30D 0.9500 . ?
C31D C32D 1.3900 . ?
C31D H31D 0.9500 . ?
C32D C33D 1.3900 . ?
C32D H32D 0.9500 . ?
C33D H33D 0.9500 . ?
O1E C8E 1.245(9) . ?
O2E C8E 1.247(9) . ?
O3E C16E 1.265(10) . ?
O4E C16E 1.256(9) . ?
O4E Na1 2.50(3) 4_566 ?
N1E C1E 1.356(9) . ?
N1E C3E 1.382(8) . ?
N1E C17E 1.433(9) . ?
N2E C1E 1.366(9) . ?
N2E C2E 1.379(8) . ?
N2E C20E 1.434(9) . ?
N3E C9E 1.362(9) . ?
N3E C11E 1.384(8) . ?
N3E C19E 1.437(9) . ?
N4E C9E 1.352(9) . ?
N4E C10E 1.393(8) . ?
N4E C27E 1.433(9) . ?
C2E C3E 1.3900 . ?
C2E C7E 1.3900 . ?
C3E C4E 1.3900 . ?
C4E C5E 1.3900 . ?
C4E H4E 0.9500 . ?
C5E C6E 1.3900 . ?
C5E C8E 1.494(9) . ?
C6E C7E 1.3900 . ?
C6E H6E 0.9500 . ?
C7E H7E 0.9500 . ?
C10E C11E 1.3900 . ?
C10E C15E 1.3900 . ?
C11E C12E 1.3900 . ?
C12E C13E 1.3900 . ?
C12E H12E 0.9500 . ?
C13E C14E 1.3900 . ?
C13E C16E 1.498(10) . ?
C14E C15E 1.3900 . ?
C14E H14E 0.9500 . ?
C15E H15E 0.9500 . ?
C17E C18E 1.521(10) . ?
C17E H17I 0.9900 . ?
C17E H17J 0.9900 . ?
C18E C19E 1.501(9) . ?
C18E H18I 0.9900 . ?
C18E H18J 0.9900 . ?
C19E H19I 0.9900 . ?
C19E H19J 0.9900 . ?
C20E C21E 1.507(9) . ?
C20E H20I 0.9900 . ?
C20E H20J 0.9900 . ?
C21E C22E 1.3900 . ?
C21E C26E 1.3900 . ?
C22E C23E 1.3900 . ?
C22E H22E 0.9500 . ?
C23E C24E 1.3900 . ?
C23E H23E 0.9500 . ?
C24E C25E 1.3900 . ?
C24E H24E 0.9500 . ?
C25E C26E 1.3900 . ?
C25E H25E 0.9500 . ?
C26E H26E 0.9500 . ?
C27E C28E 1.504(9) . ?
C27E H27I 0.9900 . ?
C27E H27J 0.9900 . ?
C28E C29E 1.3900 . ?
C28E C33E 1.3900 . ?
C29E C30E 1.3900 . ?
C29E H29E 0.9500 . ?
C30E C31E 1.3900 . ?
C30E H30E 0.9500 . ?
C31E C32E 1.3900 . ?
C31E H31E 0.9500 . ?
C32E C33E 1.3900 . ?
C32E H32E 0.9500 . ?
C33E H33E 0.9500 . ?
Na1 O2W 2.44(3) . ?
Na1 O3W 2.45(3) . ?
Na1 O1W 2.47(3) . ?

loop_
_geom_torsion_atom_site_label_1
_geom_torsion_atom_site_label_2
_geom_torsion_atom_site_label_3
_geom_torsion_atom_site_label_4
_geom_torsion
_geom_torsion_site_symmetry_1
_geom_torsion_site_symmetry_2
_geom_torsion_site_symmetry_3
_geom_torsion_site_symmetry_4
_geom_torsion_publ_flag
C35A N5A C1A N6A -0.1(9) . . . . ?
C48A N5A C1A N6A 177.4(12) . . . . ?
C35A N5A C1A Au4 -164.6(13) . . . . ?
C48A N5A C1A Au4 12.9(14) . . . . ?
C2A N2A C1A N1A 0.3(8) . . . . ?
C20A N2A C1A N1A 175.7(11) . . . . ?
C2A N2A C1A Au4 -179.4(10) . . . . ?
C20A N2A C1A Au4 -4.1(12) . . . . ?
C34A N6A C1A N5A 0.6(9) . . . . ?
C51A N6A C1A N5A -174.6(14) . . . . ?
C34A N6A C1A Au4 165.4(12) . . . . ?
C51A N6A C1A Au4 -9.8(17) . . . . ?
C3A N1A C1A N2A 0.5(7) . . . . ?
C17A N1A C1A N2A -174.0(12) . . . . ?
C3A N1A C1A Au4 -179.7(10) . . . . ?
C17A N1A C1A Au4 5.7(12) . . . . ?
C1A N2A C2A C3A -1.1(9) . . . . ?
C20A N2A C2A C3A -176.0(12) . . . . ?
C1A N2A C2A C7A -179.7(10) . . . . ?
C20A N2A C2A C7A 5(2) . . . . ?
N2A C2A C3A C4A -178.8(13) . . . . ?
C7A C2A C3A C4A 0.0 . . . . ?
N2A C2A C3A N1A 1.3(10) . . . . ?
C7A C2A C3A N1A -179.9(12) . . . . ?
C1A N1A C3A C2A -1.2(9) . . . . ?
C17A N1A C3A C2A 173.9(12) . . . . ?
C1A N1A C3A C4A 179.0(10) . . . . ?
C17A N1A C3A C4A -6(2) . . . . ?
C2A C3A C4A C5A 0.0 . . . . ?
N1A C3A C4A C5A 179.8(17) . . . . ?
C3A C4A C5A C6A 0.0 . . . . ?
C3A C4A C5A C8A -175.2(14) . . . . ?
C4A C5A C6A C7A 0.0 . . . . ?
C8A C5A C6A C7A 175.2(15) . . . . ?
C5A C6A C7A C2A 0.0 . . . . ?
N2A C2A C7A C6A 178.5(16) . . . . ?
C3A C2A C7A C6A 0.0 . . . . ?
Na1 O1A C8A O2A 1.3(18) . . . . ?
Na1 O1A C8A C5A 179.8(13) . . . . ?
Na1 O2A C8A O1A -1.1(15) . . . . ?
Na1 O2A C8A C5A -179.6(12) . . . . ?
C6A C5A C8A O1A 164.3(18) . . . . ?
C4A C5A C8A O1A -20.5(19) . . . . ?
C6A C5A C8A O2A -17.3(19) . . . . ?
C4A C5A C8A O2A 158.0(18) . . . . ?
C41A N8A C9A N7A 0.2(8) . . . . ?
C58A N8A C9A N7A 178.7(12) . . . . ?
C41A N8A C9A Au5 -167.6(12) . . . . ?
C58A N8A C9A Au5 10.9(15) . . . . ?
C42A N7A C9A N8A -0.2(8) . . . . ?
C50A N7A C9A N8A -178.3(15) . . . . ?
C42A N7A C9A Au5 169.0(11) . . . . ?
C50A N7A C9A Au5 -9.0(16) . . . . ?
C11A N3A C9A N4A 0.6(7) . . . . ?
C19A N3A C9A N4A 179.2(10) . . . . ?
C11A N3A C9A Au5 -169.5(10) . . . . ?
C19A N3A C9A Au5 9.1(11) . . . . ?
C10A N4A C9A N3A -0.7(7) . . . . ?
C27A N4A C9A N3A -178.9(11) . . . . ?
C10A N4A C9A Au5 169.6(10) . . . . ?
C27A N4A C9A Au5 -8.6(12) . . . . ?
C9A N4A C10A C11A 0.5(9) . . . . ?
C27A N4A C10A C11A 178.8(12) . . . . ?
C9A N4A C10A C15A 179.1(9) . . . . ?
C27A N4A C10A C15A -2.6(19) . . . . ?
C15A C10A C11A C12A 0.0 . . . . ?
N4A C10A C11A C12A 178.8(12) . . . . ?
C15A C10A C11A N3A -178.9(11) . . . . ?
N4A C10A C11A N3A -0.1(9) . . . . ?
C9A N3A C11A C10A -0.3(8) . . . . ?
C19A N3A C11A C10A -178.7(12) . . . . ?
C9A N3A C11A C12A -179.0(9) . . . . ?
C19A N3A C11A C12A 3(2) . . . . ?
C10A C11A C12A C13A 0.0 . . . . ?
N3A C11A C12A C13A 178.5(15) . . . . ?
C11A C12A C13A C14A 0.0 . . . . ?
C11A C12A C13A C16A 179.8(13) . . . . ?
C12A C13A C14A C15A 0.0 . . . . ?
C16A C13A C14A C15A -179.8(13) . . . . ?
C13A C14A C15A C10A 0.0 . . . . ?
C11A C10A C15A C14A 0.0 . . . . ?
N4A C10A C15A C14A -178.5(15) . . . . ?
C12A C13A C16A O3A 173.2(13) . . . . ?
C14A C13A C16A O3A -7.0(16) . . . . ?
C12A C13A C16A O4A -6.6(15) . . . . ?
C14A C13A C16A O4A 173.2(14) . . . . ?
C1A N1A C17A C18A 99(2) . . . . ?
C3A N1A C17A C18A -75(2) . . . . ?
N1A C17A C18A C19A -90(3) . . . . ?
C9A N3A C19A C18A 104.5(17) . . . . ?
C11A N3A C19A C18A -77(2) . . . . ?
C17A C18A C19A N3A -92(2) . . . . ?
C1A N2A C20A C21A 120(2) . . . . ?
C2A N2A C20A C21A -65(3) . . . . ?
N2A C20A C21A C22A -22(3) . . . . ?
N2A C20A C21A C26A 158.8(18) . . . . ?
C26A C21A C22A C23A 0.0 . . . . ?
C20A C21A C22A C23A -179(3) . . . . ?
C21A C22A C23A C24A 0.0 . . . . ?
C22A C23A C24A C25A 0.0 . . . . ?
C23A C24A C25A C26A 0.0 . . . . ?
C24A C25A C26A C21A 0.0 . . . . ?
C22A C21A C26A C25A 0.0 . . . . ?
C20A C21A C26A C25A 179(3) . . . . ?
C9A N4A C27A C28A 120(2) . . . . ?
C10A N4A C27A C28A -58(3) . . . . ?
N4A C27A C28A C29A 151(2) . . . . ?
N4A C27A C28A C33A -30(4) . . . . ?
C33A C28A C29A C30A 0.0 . . . . ?
C27A C28A C29A C30A 179(3) . . . . ?
C28A C29A C30A C31A 0.0 . . . . ?
C29A C30A C31A C32A 0.0 . . . . ?
C30A C31A C32A C33A 0.0 . . . . ?
C31A C32A C33A C28A 0.0 . . . . ?
C29A C28A C33A C32A 0.0 . . . . ?
C27A C28A C33A C32A -179(3) . . . . ?
C1A N6A C34A C35A -0.9(10) . . . . ?
C51A N6A C34A C35A 175.5(12) . . . . ?
C1A N6A C34A C39A -179.9(14) . . . . ?
C51A N6A C34A C39A -3(2) . . . . ?
C1A N5A C35A C34A -0.5(11) . . . . ?
C48A N5A C35A C34A -177.7(14) . . . . ?
C1A N5A C35A C36A 179.5(10) . . . . ?
C48A N5A C35A C36A 2(2) . . . . ?
N6A C34A C35A N5A 0.8(10) . . . . ?
C39A C34A C35A N5A 180.0(15) . . . . ?
N6A C34A C35A C36A -179.2(14) . . . . ?
C39A C34A C35A C36A 0.0 . . . . ?
N5A C35A C36A C37A 180.0(18) . . . . ?
C34A C35A C36A C37A 0.0 . . . . ?
C35A C36A C37A C38A 0.0 . . . . ?
C35A C36A C37A C40A -179.5(18) . . . . ?
C36A C37A C38A C39A 0.0 . . . . ?
C40A C37A C38A C39A 179.5(18) . . . . ?
C37A C38A C39A C34A 0.0 . . . . ?
N6A C34A C39A C38A 179(2) . . . . ?
C35A C34A C39A C38A 0.0 . . . . ?
C36A C37A C40A O5A -10(2) . . . . ?
C38A C37A C40A O5A 171(3) . . . . ?
C36A C37A C40A O6A 170(2) . . . . ?
C38A C37A C40A O6A -9(2) . . . . ?
C9A N8A C41A C42A -0.1(10) . . . . ?
C58A N8A C41A C42A -178.4(15) . . . . ?
C9A N8A C41A C46A -179.6(11) . . . . ?
C58A N8A C41A C46A 2(2) . . . . ?
C46A C41A C42A C43A 0.0 . . . . ?
N8A C41A C42A C43A -179.6(14) . . . . ?
C46A C41A C42A N7A 179.5(14) . . . . ?
N8A C41A C42A N7A 0.0(10) . . . . ?
C9A N7A C42A C41A 0.2(10) . . . . ?
C50A N7A C42A C41A 178.7(12) . . . . ?
C9A N7A C42A C43A 179.6(12) . . . . ?
C50A N7A C42A C43A -2(2) . . . . ?
C41A C42A C43A C44A 0.0 . . . . ?
N7A C42A C43A C44A -179(2) . . . . ?
C42A C43A C44A C45A 0.0 . . . . ?
C42A C43A C44A C47A -179.8(18) . . . . ?
C43A C44A C45A C46A 0.0 . . . . ?
C47A C44A C45A C46A 179.8(18) . . . . ?
C44A C45A C46A C41A 0.0 . . . . ?
C42A C41A C46A C45A 0.0 . . . . ?
N8A C41A C46A C45A 179.5(18) . . . . ?
C43A C44A C47A O7A -173(3) . . . . ?
C45A C44A C47A O7A 7(3) . . . . ?
C43A C44A C47A O8A 8(3) . . . . ?
C45A C44A C47A O8A -172(3) . . . . ?
C1A N5A C48A C49A 106(4) . . . . ?
C35A N5A C48A C49A -77(4) . . . . ?
N5A C48A C49A C50A -85(5) . . . . ?
C9A N7A C50A C49A 106(4) . . . . ?
C42A N7A C50A C49A -72(4) . . . . ?
C48A C49A C50A N7A -92(5) . . . . ?
C1A N6A C51A C52A 102(4) . . . . ?
C34A N6A C51A C52A -74(4) . . . . ?
N6A C51A C52A C53A 2(6) . . . . ?
N6A C51A C52A C57A 173(3) . . . . ?
C57A C52A C53A C54A 0.0 . . . . ?
C51A C52A C53A C54A 170(6) . . . . ?
C52A C53A C54A C55A 0.0 . . . . ?
C53A C54A C55A C56A 0.0 . . . . ?
C54A C55A C56A C57A 0.0 . . . . ?
C55A C56A C57A C52A 0.0 . . . . ?
C53A C52A C57A C56A 0.0 . . . . ?
C51A C52A C57A C56A -171(6) . . . . ?
C9A N8A C58A C59A 107(5) . . . . ?
C41A N8A C58A C59A -75(6) . . . . ?
N8A C58A C59A C60A 144(4) . . . . ?
N8A C58A C59A C64A -33(8) . . . . ?
C64A C59A C60A C61A 0.0 . . . . ?
C58A C59A C60A C61A -177(6) . . . . ?
C59A C60A C61A C62A 0.0 . . . . ?
C60A C61A C62A C63A 0.0 . . . . ?
C61A C62A C63A C64A 0.0 . . . . ?
C62A C63A C64A C59A 0.0 . . . . ?
C60A C59A C64A C63A 0.0 . . . . ?
C58A C59A C64A C63A 177(6) . . . . ?
C2B N2B C1B N1B -0.7(6) . . . . ?
C20B N2B C1B N1B 179.6(9) . . . . ?
C2B N2B C1B Au6 178.9(8) . . . . ?
C20B N2B C1B Au6 -0.8(10) . . . . ?
C3B N1B C1B N2B 0.2(5) . . . . ?
C17B N1B C1B N2B -179.7(9) . . . . ?
C3B N1B C1B Au6 -179.4(8) . . . . ?
C17B N1B C1B Au6 0.7(9) . . . . ?
C1B N2B C2B C3B 1.0(7) . . . . ?
C20B N2B C2B C3B -179.4(9) . . . . ?
C1B N2B C2B C7B 179.2(7) . . . . ?
C20B N2B C2B C7B -1.2(15) . . . . ?
C1B N1B C3B C4B -178.8(7) . . . . ?
C17B N1B C3B C4B 1.0(14) . . . . ?
C1B N1B C3B C2B 0.4(7) . . . . ?
C17B N1B C3B C2B -179.8(9) . . . . ?
N2B C2B C3B N1B -0.8(7) . . . . ?
C7B C2B C3B N1B -179.3(9) . . . . ?
N2B C2B C3B C4B 178.5(9) . . . . ?
C7B C2B C3B C4B 0.0 . . . . ?
N1B C3B C4B C5B 179.1(11) . . . . ?
C2B C3B C4B C5B 0.0 . . . . ?
C3B C4B C5B C6B 0.0 . . . . ?
C3B C4B C5B C8B 177.5(10) . . . . ?
C4B C5B C6B C7B 0.0 . . . . ?
C8B C5B C6B C7B -177.5(10) . . . . ?
C5B C6B C7B C2B 0.0 . . . . ?
N2B C2B C7B C6B -178.0(12) . . . . ?
C3B C2B C7B C6B 0.0 . . . . ?
C4B C5B C8B O1B 178.5(12) . . . . ?
C6B C5B C8B O1B -4.0(14) . . . . ?
C4B C5B C8B O2B -1.5(14) . . . . ?
C6B C5B C8B O2B 175.9(12) . . . . ?
C10B N4B C9B N3B -1.6(5) . . . . ?
C27B N4B C9B N3B 179.3(9) . . . . ?
C10B N4B C9B Au7 179.5(8) . . . . ?
C27B N4B C9B Au7 0.5(9) . . . . ?
C11B N3B C9B N4B 0.7(5) . . . . ?
C19B N3B C9B N4B 176.9(9) . . . . ?
C11B N3B C9B Au7 179.6(7) . . . . ?
C19B N3B C9B Au7 -4.3(9) . . . . ?
C9B N4B C10B C11B 1.9(7) . . . . ?
C27B N4B C10B C11B -179.0(8) . . . . ?
C9B N4B C10B C15B 179.8(7) . . . . ?
C27B N4B C10B C15B -1.1(14) . . . . ?
C9B N3B C11B C12B -179.2(6) . . . . ?
C19B N3B C11B C12B 4.5(14) . . . . ?
C9B N3B C11B C10B 0.4(6) . . . . ?
C19B N3B C11B C10B -175.9(8) . . . . ?
N4B C10B C11B N3B -1.3(7) . . . . ?
C15B C10B C11B N3B -179.6(8) . . . . ?
N4B C10B C11B C12B 178.3(8) . . . . ?
C15B C10B C11B C12B 0.0 . . . . ?
N3B C11B C12B C13B 179.5(10) . . . . ?
C10B C11B C12B C13B 0.0 . . . . ?
C11B C12B C13B C14B 0.0 . . . . ?
C11B C12B C13B C16B -176.7(9) . . . . ?
C12B C13B C14B C15B 0.0 . . . . ?
C16B C13B C14B C15B 176.6(9) . . . . ?
C13B C14B C15B C10B 0.0 . . . . ?
N4B C10B C15B C14B -177.7(11) . . . . ?
C11B C10B C15B C14B 0.0 . . . . ?
C14B C13B C16B O3B -157.9(10) . . . . ?
C12B C13B C16B O3B 18.8(12) . . . . ?
C14B C13B C16B O4B 21.1(12) . . . . ?
C12B C13B C16B O4B -162.3(9) . . . . ?
C1B N1B C17B C18B 106.6(12) . . . . ?
C3B N1B C17B C18B -73.2(15) . . . . ?
N1B C17B C18B C19B -91.7(17) . . . . ?
C9B N3B C19B C18B 110.8(12) . . . . ?
C11B N3B C19B C18B -73.5(14) . . . . ?
C17B C18B C19B N3B -87.3(17) . . . . ?
C1B N2B C20B C21B 117.7(12) . . . . ?
C2B N2B C20B C21B -61.9(15) . . . . ?
N2B C20B C21B C22B -25.6(18) . . . . ?
N2B C20B C21B C26B 150.8(10) . . . . ?
C26B C21B C22B C23B 0.0 . . . . ?
C20B C21B C22B C23B 176.4(14) . . . . ?
C21B C22B C23B C24B 0.0 . . . . ?
C22B C23B C24B C25B 0.0 . . . . ?
C23B C24B C25B C26B 0.0 . . . . ?
C24B C25B C26B C21B 0.0 . . . . ?
C22B C21B C26B C25B 0.0 . . . . ?
C20B C21B C26B C25B -176.4(14) . . . . ?
C9B N4B C27B C28B 113.7(11) . . . . ?
C10B N4B C27B C28B -65.3(14) . . . . ?
N4B C27B C28B C29B 145.1(11) . . . . ?
N4B C27B C28B C33B -35.2(17) . . . . ?
C33B C28B C29B C30B 0.0 . . . . ?
C27B C28B C29B C30B 179.7(15) . . . . ?
C28B C29B C30B C31B 0.0 . . . . ?
C29B C30B C31B C32B 0.0 . . . . ?
C30B C31B C32B C33B 0.0 . . . . ?
C31B C32B C33B C28B 0.0 . . . . ?
C29B C28B C33B C32B 0.0 . . . . ?
C27B C28B C33B C32B -179.7(15) . . . . ?
C2C N2C C1C N1C 1.5(6) . . . . ?
C20C N2C C1C N1C -178.4(9) . . . . ?
C2C N2C C1C Au8 176.7(8) . . . . ?
C20C N2C C1C Au8 -3.2(9) . . . . ?
C3C N1C C1C N2C -1.3(5) . . . . ?
C17C N1C C1C N2C -177.6(9) . . . . ?
C3C N1C C1C Au8 -176.5(8) . . . . ?
C17C N1C C1C Au8 7.3(9) . . . . ?
C1C N2C C2C C3C -1.1(7) . . . . ?
C20C N2C C2C C3C 178.7(9) . . . . ?
C1C N2C C2C C7C -178.5(7) . . . . ?
C20C N2C C2C C7C 1.4(15) . . . . ?
C7C C2C C3C C4C 0.0 . . . . ?
N2C C2C C3C C4C -177.8(9) . . . . ?
C7C C2C C3C N1C 178.1(9) . . . . ?
N2C C2C C3C N1C 0.3(8) . . . . ?
C1C N1C C3C C4C 178.4(7) . . . . ?
C17C N1C C3C C4C -5.1(15) . . . . ?
C1C N1C C3C C2C 0.6(7) . . . . ?
C17C N1C C3C C2C 177.1(8) . . . . ?
C2C C3C C4C C5C 0.0 . . . . ?
N1C C3C C4C C5C -177.6(11) . . . . ?
C3C C4C C5C C6C 0.0 . . . . ?
C3C C4C C5C C8C 177.9(11) . . . . ?
C4C C5C C6C C7C 0.0 . . . . ?
C8C C5C C6C C7C -177.9(10) . . . . ?
C5C C6C C7C C2C 0.0 . . . . ?
C3C C2C C7C C6C 0.0 . . . . ?
N2C C2C C7C C6C 177.1(12) . . . . ?
Na1 O2C C8C O1C -20(2) 1_455 . . . ?
Na1 O2C C8C C5C 158.5(14) 1_455 . . . ?
C6C C5C C8C O2C 3.1(14) . . . . ?
C4C C5C C8C O2C -174.7(12) . . . . ?
C6C C5C C8C O1C -178.0(12) . . . . ?
C4C C5C C8C O1C 4.2(14) . . . . ?
C11C N3C C9C N4C 1.1(6) . . . . ?
C19C N3C C9C N4C -178.8(9) . . . . ?
C11C N3C C9C Au9 -178.7(8) . . . . ?
C19C N3C C9C Au9 1.4(9) . . . . ?
C10C N4C C9C N3C -0.3(6) . . . . ?
C27C N4C C9C N3C -179.7(9) . . . . ?
C10C N4C C9C Au9 179.6(8) . . . . ?
C27C N4C C9C Au9 0.2(9) . . . . ?
C9C N4C C10C C11C -0.7(7) . . . . ?
C27C N4C C10C C11C 178.7(9) . . . . ?
C9C N4C C10C C15C 178.5(7) . . . . ?
C27C N4C C10C C15C -2.1(15) . . . . ?
C9C N3C C11C C10C -1.6(7) . . . . ?
C19C N3C C11C C10C 178.4(9) . . . . ?
C9C N3C C11C C12C -179.2(7) . . . . ?
C19C N3C C11C C12C 0.8(15) . . . . ?
N4C C10C C11C N3C 1.4(8) . . . . ?
C15C C10C C11C N3C -177.9(9) . . . . ?
N4C C10C C11C C12C 179.3(9) . . . . ?
C15C C10C C11C C12C 0.0 . . . . ?
N3C C11C C12C C13C 177.4(12) . . . . ?
C10C C11C C12C C13C 0.0 . . . . ?
C11C C12C C13C C14C 0.0 . . . . ?
C11C C12C C13C C16C 179.6(11) . . . . ?
C12C C13C C14C C15C 0.0 . . . . ?
C16C C13C C14C C15C -179.6(11) . . . . ?
C13C C14C C15C C10C 0.0 . . . . ?
N4C C10C C15C C14C -179.1(12) . . . . ?
C11C C10C C15C C14C 0.0 . . . . ?
C12C C13C C16C O3C 162.2(14) . . . . ?
C14C C13C C16C O3C -18.2(15) . . . . ?
C12C C13C C16C O4C -18.0(14) . . . . ?
C14C C13C C16C O4C 161.7(12) . . . . ?
C1C N1C C17C C18C 101.9(11) . . . . ?
C3C N1C C17C C18C -73.9(14) . . . . ?
N1C C17C C18C C19C -93.0(15) . . . . ?
C9C N3C C19C C18C 103.5(11) . . . . ?
C11C N3C C19C C18C -76.4(13) . . . . ?
C17C C18C C19C N3C -82.9(15) . . . . ?
C1C N2C C20C C21C 118.4(10) . . . . ?
C2C N2C C20C C21C -61.5(14) . . . . ?
N2C C20C C21C C22C -32.8(16) . . . . ?
N2C C20C C21C C26C 146.2(9) . . . . ?
C26C C21C C22C C23C 0.0 . . . . ?
C20C C21C C22C C23C 179.0(12) . . . . ?
C21C C22C C23C C24C 0.0 . . . . ?
C22C C23C C24C C25C 0.0 . . . . ?
C23C C24C C25C C26C 0.0 . . . . ?
C24C C25C C26C C21C 0.0 . . . . ?
C22C C21C C26C C25C 0.0 . . . . ?
C20C C21C C26C C25C -179.0(12) . . . . ?
C9C N4C C27C C28C 121.3(10) . . . . ?
C10C N4C C27C C28C -58.0(15) . . . . ?
N4C C27C C28C C29C 151.5(9) . . . . ?
N4C C27C C28C C33C -27.9(15) . . . . ?
C33C C28C C29C C30C 0.0 . . . . ?
C27C C28C C29C C30C -179.5(11) . . . . ?
C28C C29C C30C C31C 0.0 . . . . ?
C29C C30C C31C C32C 0.0 . . . . ?
C30C C31C C32C C33C 0.0 . . . . ?
C31C C32C C33C C28C 0.0 . . . . ?
C29C C28C C33C C32C 0.0 . . . . ?
C27C C28C C33C C32C 179.4(11) . . . . ?
C3D N1D C1D N2D 0.5(6) . . . . ?
C17D N1D C1D N2D -178.2(9) . . . . ?
C3D N1D C1D Au10 -178.3(8) . . . . ?
C17D N1D C1D Au10 3.0(9) . . . . ?
C2D N2D C1D N1D -0.8(6) . . . . ?
C20D N2D C1D N1D 179.7(9) . . . . ?
C2D N2D C1D Au10 178.0(8) . . . . ?
C20D N2D C1D Au10 -1.5(9) . . . . ?
C1D N2D C2D C3D 0.8(7) . . . . ?
C20D N2D C2D C3D -179.7(8) . . . . ?
C1D N2D C2D C7D 178.7(7) . . . . ?
C20D N2D C2D C7D -1.8(15) . . . . ?
C1D N1D C3D C2D -0.1(7) . . . . ?
C17D N1D C3D C2D 178.7(9) . . . . ?
C1D N1D C3D C4D -178.5(7) . . . . ?
C17D N1D C3D C4D 0.2(15) . . . . ?
N2D C2D C3D N1D -0.4(7) . . . . ?
C7D C2D C3D N1D -178.7(9) . . . . ?
N2D C2D C3D C4D 178.3(9) . . . . ?
C7D C2D C3D C4D 0.0 . . . . ?
N1D C3D C4D C5D 178.3(11) . . . . ?
C2D C3D C4D C5D 0.0 . . . . ?
C3D C4D C5D C6D 0.0 . . . . ?
C3D C4D C5D C8D 177.2(10) . . . . ?
C4D C5D C6D C7D 0.0 . . . . ?
C8D C5D C6D C7D -177.1(10) . . . . ?
C5D C6D C7D C2D 0.0 . . . . ?
N2D C2D C7D C6D -177.7(12) . . . . ?
C3D C2D C7D C6D 0.0 . . . . ?
C4D C5D C8D O1D 5.0(14) . . . . ?
C6D C5D C8D O1D -177.8(13) . . . . ?
C4D C5D C8D O2D -175.0(11) . . . . ?
C6D C5D C8D O2D 2.1(14) . . . . ?
C11D N3D C9D N4D -0.1(6) . . . . ?
C19D N3D C9D N4D -178.3(9) . . . . ?
C11D N3D C9D Au11 -177.7(8) . . . . ?
C19D N3D C9D Au11 4.0(9) . . . . ?
C10D N4D C9D N3D 0.2(6) . . . . ?
C27D N4D C9D N3D 178.1(9) . . . . ?
C10D N4D C9D Au11 177.8(8) . . . . ?
C27D N4D C9D Au11 -4.2(10) . . . . ?
C9D N4D C10D C11D -0.3(7) . . . . ?
C27D N4D C10D C11D -178.2(9) . . . . ?
C9D N4D C10D C15D -179.9(8) . . . . ?
C27D N4D C10D C15D 2.1(16) . . . . ?
C9D N3D C11D C10D -0.1(8) . . . . ?
C19D N3D C11D C10D 178.2(9) . . . . ?
C9D N3D C11D C12D 179.8(7) . . . . ?
C19D N3D C11D C12D -1.9(15) . . . . ?
N4D C10D C11D N3D 0.2(8) . . . . ?
C15D C10D C11D N3D 179.9(10) . . . . ?
N4D C10D C11D C12D -179.7(9) . . . . ?
C15D C10D C11D C12D 0.0 . . . . ?
N3D C11D C12D C13D -179.9(12) . . . . ?
C10D C11D C12D C13D 0.0 . . . . ?
C11D C12D C13D C14D 0.0 . . . . ?
C11D C12D C13D C16D 179.9(11) . . . . ?
C12D C13D C14D C15D 0.0 . . . . ?
C16D C13D C14D C15D -179.9(12) . . . . ?
C13D C14D C15D C10D 0.0 . . . . ?
N4D C10D C15D C14D 179.6(13) . . . . ?
C11D C10D C15D C14D 0.0 . . . . ?
C14D C13D C16D O3D -176.4(15) . . . . ?
C12D C13D C16D O3D 3.7(16) . . . . ?
C14D C13D C16D O4D 3.5(15) . . . . ?
C12D C13D C16D O4D -176.3(14) . . . . ?
C1D N1D C17D C18D 103.5(12) . . . . ?
C3D N1D C17D C18D -75.1(14) . . . . ?
N1D C17D C18D C19D -87.0(18) . . . . ?
C9D N3D C19D C18D 104.3(13) . . . . ?
C11D N3D C19D C18D -73.6(16) . . . . ?
C17D C18D C19D N3D -92.2(18) . . . . ?
C1D N2D C20D C21D 117.2(11) . . . . ?
C2D N2D C20D C21D -62.2(14) . . . . ?
N2D C20D C21D C22D -24.5(16) . . . . ?
N2D C20D C21D C26D 153.1(10) . . . . ?
C26D C21D C22D C23D 0.0 . . . . ?
C20D C21D C22D C23D 177.6(13) . . . . ?
C21D C22D C23D C24D 0.0 . . . . ?
C22D C23D C24D C25D 0.0 . . . . ?
C23D C24D C25D C26D 0.0 . . . . ?
C24D C25D C26D C21D 0.0 . . . . ?
C22D C21D C26D C25D 0.0 . . . . ?
C20D C21D C26D C25D -177.6(13) . . . . ?
C9D N4D C27D C28D 121.5(11) . . . . ?
C10D N4D C27D C28D -60.8(15) . . . . ?
N4D C27D C28D C29D 154.4(10) . . . . ?
N4D C27D C28D C33D -26.1(17) . . . . ?
C33D C28D C29D C30D 0.0 . . . . ?
C27D C28D C29D C30D 179.6(13) . . . . ?
C28D C29D C30D C31D 0.0 . . . . ?
C29D C30D C31D C32D 0.0 . . . . ?
C30D C31D C32D C33D 0.0 . . . . ?
C31D C32D C33D C28D 0.0 . . . . ?
C29D C28D C33D C32D 0.0 . . . . ?
C27D C28D C33D C32D -179.6(13) . . . . ?
C3E N1E C1E N2E 0.2(6) . . . . ?
C17E N1E C1E N2E -176.5(10) . . . . ?
C3E N1E C1E Au12 178.0(9) . . . . ?
C17E N1E C1E Au12 1.3(10) . . . . ?
C2E N2E C1E N1E -0.4(6) . . . . ?
C20E N2E C1E N1E 178.1(9) . . . . ?
C2E N2E C1E Au12 -178.2(8) . . . . ?
C20E N2E C1E Au12 0.3(10) . . . . ?
C1E N2E C2E C3E 0.5(7) . . . . ?
C20E N2E C2E C3E -177.9(9) . . . . ?
C1E N2E C2E C7E -179.9(8) . . . . ?
C20E N2E C2E C7E 1.7(16) . . . . ?
C1E N1E C3E C4E -179.9(8) . . . . ?
C17E N1E C3E C4E -3.0(16) . . . . ?
C1E N1E C3E C2E 0.1(7) . . . . ?
C17E N1E C3E C2E 177.0(10) . . . . ?
N2E C2E C3E N1E -0.4(8) . . . . ?
C7E C2E C3E N1E 180.0(10) . . . . ?
N2E C2E C3E C4E 179.7(10) . . . . ?
C7E C2E C3E C4E 0.0 . . . . ?
N1E C3E C4E C5E -180.0(13) . . . . ?
C2E C3E C4E C5E 0.0 . . . . ?
C3E C4E C5E C6E 0.0 . . . . ?
C3E C4E C5E C8E -178.3(11) . . . . ?
C4E C5E C6E C7E 0.0 . . . . ?
C8E C5E C6E C7E 178.2(11) . . . . ?
C5E C6E C7E C2E 0.0 . . . . ?
N2E C2E C7E C6E -179.6(13) . . . . ?
C3E C2E C7E C6E 0.0 . . . . ?
C6E C5E C8E O1E -171.8(14) . . . . ?
C4E C5E C8E O1E 6.5(15) . . . . ?
C6E C5E C8E O2E 7.7(15) . . . . ?
C4E C5E C8E O2E -174.0(12) . . . . ?
C10E N4E C9E N3E -1.3(6) . . . . ?
C27E N4E C9E N3E -179.4(9) . . . . ?
C10E N4E C9E Au13 -179.6(8) . . . . ?
C27E N4E C9E Au13 2.2(10) . . . . ?
C11E N3E C9E N4E 1.2(6) . . . . ?
C19E N3E C9E N4E -179.5(10) . . . . ?
C11E N3E C9E Au13 179.6(8) . . . . ?
C19E N3E C9E Au13 -1.1(10) . . . . ?
C9E N4E C10E C11E 0.9(7) . . . . ?
C27E N4E C10E C11E 179.0(9) . . . . ?
C9E N4E C10E C15E 178.3(7) . . . . ?
C27E N4E C10E C15E -3.5(16) . . . . ?
C9E N3E C11E C12E -178.3(7) . . . . ?
C19E N3E C11E C12E 2.4(15) . . . . ?
C9E N3E C11E C10E -0.6(7) . . . . ?
C19E N3E C11E C10E -180.0(9) . . . . ?
C15E C10E C11E N3E -178.0(9) . . . . ?
N4E C10E C11E N3E -0.1(8) . . . . ?
C15E C10E C11E C12E 0.0 . . . . ?
N4E C10E C11E C12E 177.9(9) . . . . ?
N3E C11E C12E C13E 177.4(12) . . . . ?
C10E C11E C12E C13E 0.0 . . . . ?
C11E C12E C13E C14E 0.0 . . . . ?
C11E C12E C13E C16E 179.9(10) . . . . ?
C12E C13E C14E C15E 0.0 . . . . ?
C16E C13E C14E C15E -179.9(10) . . . . ?
C13E C14E C15E C10E 0.0 . . . . ?
C11E C10E C15E C14E 0.0 . . . . ?
N4E C10E C15E C14E -177.2(12) . . . . ?
Na1 O4E C16E O3E 13.2(19) 4_566 . . . ?
Na1 O4E C16E C13E -166.2(12) 4_566 . . . ?
C14E C13E C16E O4E -3.3(13) . . . . ?
C12E C13E C16E O4E 176.8(11) . . . . ?
C14E C13E C16E O3E 177.2(12) . . . . ?
C12E C13E C16E O3E -2.7(14) . . . . ?
C1E N1E C17E C18E 106.9(12) . . . . ?
C3E N1E C17E C18E -69.4(14) . . . . ?
N1E C17E C18E C19E -95.2(17) . . . . ?
C9E N3E C19E C18E 106.0(13) . . . . ?
C11E N3E C19E C18E -74.8(15) . . . . ?
C17E C18E C19E N3E -83.2(18) . . . . ?
C1E N2E C20E C21E 117.3(10) . . . . ?
C2E N2E C20E C21E -64.4(14) . . . . ?
N2E C20E C21E C22E -41.0(16) . . . . ?
N2E C20E C21E C26E 143.0(10) . . . . ?
C26E C21E C22E C23E 0.0 . . . . ?
C20E C21E C22E C23E -176.0(14) . . . . ?
C21E C22E C23E C24E 0.0 . . . . ?
C22E C23E C24E C25E 0.0 . . . . ?
C23E C24E C25E C26E 0.0 . . . . ?
C24E C25E C26E C21E 0.0 . . . . ?
C22E C21E C26E C25E 0.0 . . . . ?
C20E C21E C26E C25E 176.0(13) . . . . ?
C9E N4E C27E C28E 119.0(11) . . . . ?
C10E N4E C27E C28E -58.8(16) . . . . ?
N4E C27E C28E C29E 142.6(10) . . . . ?
N4E C27E C28E C33E -34.7(17) . . . . ?
C33E C28E C29E C30E 0.0 . . . . ?
C27E C28E C29E C30E -177.2(14) . . . . ?
C28E C29E C30E C31E 0.0 . . . . ?
C29E C30E C31E C32E 0.0 . . . . ?
C30E C31E C32E C33E 0.0 . . . . ?
C31E C32E C33E C28E 0.0 . . . . ?
C29E C28E C33E C32E 0.0 . . . . ?
C27E C28E C33E C32E 177.2(14) . . . . ?

loop_
_platon_squeeze_void_nr
_platon_squeeze_void_average_x
_platon_squeeze_void_average_y
_platon_squeeze_void_average_z
_platon_squeeze_void_volume
_platon_squeeze_void_count_electrons
_platon_squeeze_void_content
1 0.366 0.027 0.207 10875 4639 ' '
